data_7124995
loop_
_publ_author_name
'Sumy, Daniel P.'
'Finke, Aaron D.'
'Whalley, Adam C.'

_publ_section_title
;
 The reductive aromatization of tridecacyclene.
;
_journal_issue 83
_journal_name_full 'Chemical communications (Cambridge, England)'
_journal_page_first 12368
_journal_page_last 12371
_journal_paper_doi 10.1039/c6cc06078a
_journal_volume 52
_journal_year 2016
_chemical_formula_moiety '2(C68 H64 K2 O5), C4 H8 O'
_chemical_formula_sum 'C140 H136 K4 O11'
_chemical_formula_weight 2150.88
_space_group_crystal_system triclinic
_space_group_IT_number 2
_space_group_name_Hall '-P 1'
_space_group_name_H-M_alt 'P -1'
_atom_sites_solution_hydrogens geom
_atom_sites_solution_primary direct
_audit_creation_date 2016-03-31
_audit_creation_method
;
Olex2 1.2
(compiled 2016.02.16 svn.r3265 for OlexSys, GUI svn.r5155)
;
_audit_update_record
;
2016-06-30 deposited with the CCDC.
2016-09-23 downloaded from the CCDC.
;
_cell_angle_alpha 72.7590(10)
_cell_angle_beta 71.0070(10)
_cell_angle_gamma 66.1580(10)
_cell_formula_units_Z 1
_cell_length_a 13.3928(13)
_cell_length_b 15.4263(15)
_cell_length_c 15.9182(15)
_cell_measurement_reflns_used 9663
_cell_measurement_temperature 140
_cell_measurement_theta_max 28.35
_cell_measurement_theta_min 2.20
_cell_volume 2792.2(5)
_computing_cell_refinement 'Bruker SAINT'
_computing_data_collection 'Bruker APEX2'
_computing_data_reduction 'Bruker SAINT'
_computing_molecular_graphics 'Olex2 (Dolomanov et al., 2009)'
_computing_publication_material 'Olex2 (Dolomanov et al., 2009)'
_computing_structure_refinement 'ShelXL (Sheldrick, 2015)'
_computing_structure_solution 'ShelXT (Sheldrick, 2015)'
_diffrn_ambient_temperature 140
_diffrn_detector 'Bruker APEX2 area detector'
_diffrn_detector_area_resol_mean 8.33
_diffrn_detector_type 'CCD area detector'
_diffrn_measured_fraction_theta_full 0.998
_diffrn_measured_fraction_theta_max 0.913
_diffrn_measurement_device 'kappa-stage diffractometer'
_diffrn_measurement_device_type 'Bruker APEX-II CCD'
_diffrn_measurement_method '\f and \w scans'
_diffrn_radiation_monochromator 'focusing graphite'
_diffrn_radiation_probe x-ray
_diffrn_radiation_type MoK\a
_diffrn_radiation_wavelength 0.71073
_diffrn_reflns_av_R_equivalents 0.0270
_diffrn_reflns_av_unetI/netI 0.0394
_diffrn_reflns_Laue_measured_fraction_full 0.998
_diffrn_reflns_Laue_measured_fraction_max 0.913
_diffrn_reflns_limit_h_max 17
_diffrn_reflns_limit_h_min -18
_diffrn_reflns_limit_k_max 20
_diffrn_reflns_limit_k_min -20
_diffrn_reflns_limit_l_max 20
_diffrn_reflns_limit_l_min -21
_diffrn_reflns_number 34456
_diffrn_reflns_point_group_measured_fraction_full 0.998
_diffrn_reflns_point_group_measured_fraction_max 0.913
_diffrn_reflns_theta_full 25.242
_diffrn_reflns_theta_max 28.916
_diffrn_reflns_theta_min 1.378
_diffrn_source 'sealed tube'
_diffrn_standards_number 0
_exptl_absorpt_coefficient_mu 0.224
_exptl_absorpt_correction_T_max 0.7458
_exptl_absorpt_correction_T_min 0.7130
_exptl_absorpt_correction_type multi-scan
_exptl_absorpt_process_details
;
SADABS-2012/1 (Bruker,2012) was used for absorption correction.
wR2(int) was 0.0447 before and 0.0372 after correction.
The Ratio of minimum to maximum transmission is 0.9560.
The \l/2 correction factor is 0.0015.
;
_exptl_crystal_colour brown
_exptl_crystal_colour_primary brown
_exptl_crystal_density_diffrn 1.279
_exptl_crystal_description block
_exptl_crystal_F_000 1140
_exptl_crystal_recrystallization_method 'Crystallized from THF/hexane.'
_exptl_crystal_size_max 0.686
_exptl_crystal_size_mid 0.392
_exptl_crystal_size_min 0.369
_refine_diff_density_max 1.001
_refine_diff_density_min -0.704
_refine_diff_density_rms 0.050
_refine_ls_extinction_method none
_refine_ls_goodness_of_fit_ref 1.033
_refine_ls_hydrogen_treatment constr
_refine_ls_matrix_type full
_refine_ls_number_parameters 836
_refine_ls_number_reflns 13445
_refine_ls_number_restraints 477
_refine_ls_restrained_S_all 1.053
_refine_ls_R_factor_all 0.0784
_refine_ls_R_factor_gt 0.0524
_refine_ls_shift/su_max 0.001
_refine_ls_shift/su_mean 0.000
_refine_ls_structure_factor_coef Fsqd
_refine_ls_weighting_details 'w=1/[\s^2^(Fo^2^)+(0.0610P)^2^+1.5750P] where P=(Fo^2^+2Fc^2^)/3'
_refine_ls_weighting_scheme calc
_refine_ls_wR_factor_gt 0.1275
_refine_ls_wR_factor_ref 0.1424
_reflns_Friedel_coverage 0.000
_reflns_number_gt 9738
_reflns_number_total 13445
_reflns_threshold_expression 'I > 2\s(I)'
_cod_data_source_file c6cc06078a2.cif
_cod_data_source_block ds_dianion_0m
_cod_database_code 7124995
_shelxl_version_number 2014/6
_shelx_space_group_comment
;
The symmetry employed for this shelxl refinement is uniquely defined
by the following loop, which should always be used as a source of
symmetry information in preference to the above space-group names.
They are only intended as comments.
;
_shelx_estimated_absorpt_t_max 0.922
_shelx_estimated_absorpt_t_min 0.862
_olex2_refinement_description
;
1. Fixed Uiso
 At 1.2 times of:
  All C(H) groups, All C(H,H) groups, All C(H,H,H,H) groups
2. Restrained distances
 C72-C71 = C70-C69
 1.535 with sigma of 0.02
 C71-C70
 1.539 with sigma of 0.02
 O6-C69 = O6-C72
 1.443 with sigma of 0.02
 C67B-C66 \\sim C67A-C66
 with sigma of 0.01
 C67B-C68B \\sim C68A-C67A
 with sigma of 0.01
 C58B-C59B \\sim C59A-C58A
 with sigma of 0.01
 C50B-C49B \\sim C50A-C49A \\sim C52A-C51A \\sim C52B-C51B
 with sigma of 0.01
 C51A-C50A \\sim C51B-C50B
 with sigma of 0.01
 C49B-C51B \\sim C49A-C51A \\sim C52A-C50A \\sim C52B-C50B
 with sigma of 0.04
 C59A-C60A \\sim C60B-C59B \\sim C58B-C57B \\sim C57A-C58A
 with sigma of 0.01
 C60A-C57A \\sim C60B-C57B
 with sigma of 0.04
 C60B-C58B \\sim C58A-C60A \\sim C59B-C57B \\sim C57A-C59A
 with sigma of 0.04
 O4-C68A \\sim O4-C68B
 with sigma of 0.01
 O1B-C49B \\sim O1A-C49A \\sim O1A-C52A \\sim O1B-C52B
 with sigma of 0.01
 O1A-C50A \\sim O1B-C50B \\sim O1A-C51A \\sim O1B-C51B
 with sigma of 0.04
 O2A-C60A \\sim O2B-C60B \\sim O2A-C57A \\sim O2B-C57B
 with sigma of 0.01
3. Rigid bond restraints
 O6, C69, C70, C71, C72
 with sigma for 1-2 distances of 0.01 and sigma for 1-3 distances of 0.01
 C67A, C67B, C68A, C68B
 with sigma for 1-2 distances of 0.01 and sigma for 1-3 distances of 0.01
 O1A, O1B, C49A, C49B, C50A, C50B, C51A, C51B, C52A, C52B
 with sigma for 1-2 distances of 0.01 and sigma for 1-3 distances of 0.01
 O2A, O2B, C57A, C57B, C58A, C58B, C59A, C59B, C60A, C60B
 with sigma for 1-2 distances of 0.1 and sigma for 1-3 distances of 0.1
4. Uiso/Uaniso restraints and constraints
O6 \\sim C69 \\sim C70 \\sim C71 \\sim C72: within 2A with sigma of 0.01 and
sigma for terminal atoms of 0.02
C67A \\sim C67B \\sim C68A \\sim C68B: within 2A with sigma of 0.01 and sigma
for terminal atoms of 0.02
O1A \\sim O1B \\sim C49A \\sim C49B \\sim C50A \\sim C50B \\sim C51A \\sim C51B
\\sim C52A \\sim C52B: within 2A with sigma of 0.01 and sigma for terminal
atoms of 0.02
O2A \\sim O2B \\sim C57A \\sim C57B \\sim C58A \\sim C58B \\sim C59A \\sim C59B
\\sim C60A \\sim C60B: within 2A with sigma of 0.01 and sigma for terminal
atoms of 0.02
Uanis(C60A) = Uanis(C60B)
5. Others
 Sof(K3)=1-FVAR(1)
 Sof(K2)=FVAR(1)
 Sof(H66C)=Sof(H66D)=Sof(C67B)=Sof(H67C)=Sof(H67D)=Sof(C68B)=Sof(H68C)=
 Sof(H68D)=1-FVAR(2)
 Sof(H66A)=Sof(H66B)=Sof(C67A)=Sof(H67A)=Sof(H67B)=Sof(C68A)=Sof(H68A)=
 Sof(H68B)=FVAR(2)
 Sof(O2A)=Sof(C57A)=Sof(H57A)=Sof(H57B)=Sof(C58A)=Sof(H58A)=Sof(H58B)=
 Sof(C59A)=Sof(H59A)=Sof(H59B)=Sof(C60A)=Sof(H60A)=Sof(H60B)=1-FVAR(3)
 Sof(O2B)=Sof(C57B)=Sof(H57C)=Sof(H57D)=Sof(C58B)=Sof(H58C)=Sof(H58D)=
 Sof(C59B)=Sof(H59C)=Sof(H59D)=Sof(C60B)=Sof(H60C)=Sof(H60D)=FVAR(3)
 Sof(O1B)=Sof(C49B)=Sof(H49C)=Sof(H49D)=Sof(C50B)=Sof(H50C)=Sof(H50D)=
 Sof(C51B)=Sof(H51C)=Sof(H51D)=Sof(C52B)=Sof(H52C)=Sof(H52D)=1-FVAR(4)
 Sof(O1A)=Sof(C49A)=Sof(H49A)=Sof(H49B)=Sof(C50A)=Sof(H50A)=Sof(H50B)=
 Sof(C51A)=Sof(H51A)=Sof(H51B)=Sof(C52A)=Sof(H52A)=Sof(H52B)=FVAR(4)
 Fixed Sof: O6(0.5) C69(0.5) H69A(0.5) H69B(0.5) C70(0.5) H70A(0.5) H70B(0.5)
 C71(0.5) H71A(0.5) H71B(0.5) C72(0.5) H72A(0.5) H72B(0.5)
6.a Secondary CH2 refined with riding coordinates:
 C49A(H49A,H49B), C49B(H49C,H49D), C50A(H50A,H50B), C50B(H50C,H50D), C51A(H51A,
 H51B), C51B(H51C,H51D), C52A(H52A,H52B), C52B(H52C,H52D), C53(H53A,H53B),
 C54(H54A,H54B), C55(H55A,H55B), C56(H56A,H56B), C57A(H57A,H57B), C57B(H57C,
 H57D), C58A(H58A,H58B), C58B(H58C,H58D), C59A(H59A,H59B), C59B(H59C,H59D),
 C60A(H60A,H60B), C60B(H60C,H60D), C61(H61A,H61B), C62(H62A,H62B), C63(H63A,
 H63B), C64(H64A,H64B), C65(H65A,H65B), C66(H66A,H66B), C66(H66C,H66D),
 C67A(H67A,H67B), C67B(H67C,H67D), C68A(H68A,H68B), C68B(H68C,H68D), C69(H69A,
 H69B), C70(H70A,H70B), C71(H71A,H71B), C72(H72A,H72B)
6.b Aromatic/amide H refined with riding coordinates:
 C6(H6), C7(H7), C8(H8), C10(H10), C11(H11), C12(H12), C18(H18), C19(H19),
 C20(H20), C22(H22), C23(H23), C24(H24), C30(H30), C31(H31), C32(H32), C34(H34),
  C35(H35), C36(H36), C42(H42), C43(H43), C44(H44), C46(H46), C47(H47), C48(H48)
;
_olex2_submission_special_instructions 'No special instructions were received'

loop_
_space_group_symop_operation_xyz
'x, y, z'
'-x, -y, -z'

loop_
_atom_site_label
_atom_site_type_symbol
_atom_site_fract_x
_atom_site_fract_y
_atom_site_fract_z
_atom_site_U_iso_or_equiv
_atom_site_adp_type
_atom_site_occupancy
_atom_site_site_symmetry_order
_atom_site_calc_flag
_atom_site_refinement_flags_posn
_atom_site_refinement_flags_adp
_atom_site_refinement_flags_occupancy
_atom_site_disorder_assembly
_atom_site_disorder_group
K2 K 0.53050(9) 0.52522(7) 0.74852(8) 0.0492(4) Uani 0.5022(16) 1 d . . P A 1
K3 K 0.55166(8) 0.53532(6) 0.83013(8) 0.0425(3) Uani 0.4978(16) 1 d . . P A 2
K1 K 0.20910(4) 0.91377(3) 0.75688(3) 0.03575(12) Uani 1 1 d . . . . .
O1A O 0.1472(12) 1.1014(11) 0.7849(11) 0.056(2) Uani 0.242(7) 1 d D U P B 1
O1B O 0.1731(3) 1.0854(3) 0.7993(3) 0.0551(11) Uani 0.758(7) 1 d D U P B 2
O2A O 0.2140(9) 1.0493(9) 0.6106(9) 0.047(2) Uani 0.239(5) 1 d D U P B 2
O2B O 0.2466(3) 1.0217(3) 0.6005(3) 0.0540(10) Uani 0.761(5) 1 d D U P B 1
O3 O 0.00486(14) 0.89692(12) 0.82201(12) 0.0498(4) Uani 1 1 d . . . . .
O4 O 0.48263(17) 0.38092(14) 0.86885(16) 0.0692(6) Uani 1 1 d D . . . .
O5 O 0.73163(13) 0.39709(11) 0.74635(10) 0.0428(4) Uani 1 1 d . . . . .
O6 O 0.5194(4) 0.4890(3) 0.5967(3) 0.0758(12) Uani 0.5 1 d D U P A -1
C1 C 0.32754(14) 0.72868(12) 0.67205(11) 0.0183(3) Uani 1 1 d . . . . .
C2 C 0.43113(14) 0.73960(12) 0.61611(11) 0.0183(3) Uani 1 1 d . . . . .
C3 C 0.41456(14) 0.78379(12) 0.52293(11) 0.0195(3) Uani 1 1 d . . . . .
C4 C 0.30151(14) 0.80084(12) 0.52614(11) 0.0197(3) Uani 1 1 d . . . . .
C5 C 0.24561(14) 0.76848(12) 0.61481(11) 0.0198(3) Uani 1 1 d . . . . .
C6 C 0.13162(15) 0.78597(14) 0.63051(12) 0.0256(4) Uani 1 1 d . . . . .
H6 H 0.0902 0.7664 0.6892 0.031 Uiso 1 1 calc R . . . .
C7 C 0.07780(16) 0.83338(15) 0.55793(13) 0.0307(4) Uani 1 1 d . . . . .
H7 H -0.0002 0.8448 0.5691 0.037 Uiso 1 1 calc R . . . .
C8 C 0.13384(16) 0.86355(14) 0.47175(13) 0.0291(4) Uani 1 1 d . . . . .
H8 H 0.0946 0.8951 0.4249 0.035 Uiso 1 1 calc R . . . .
C9 C 0.25030(15) 0.84741(13) 0.45321(12) 0.0238(4) Uani 1 1 d . . . . .
C10 C 0.32106(17) 0.87572(14) 0.36926(12) 0.0287(4) Uani 1 1 d . . . . .
H10 H 0.2923 0.9054 0.3166 0.034 Uiso 1 1 calc R . . . .
C11 C 0.43127(17) 0.85968(14) 0.36514(12) 0.0281(4) Uani 1 1 d . . . . .
H11 H 0.4771 0.8791 0.3088 0.034 Uiso 1 1 calc R . . . .
C12 C 0.47911(16) 0.81578(13) 0.44083(12) 0.0241(4) Uani 1 1 d . . . . .
H12 H 0.5548 0.8082 0.4357 0.029 Uiso 1 1 calc R . . . .
C13 C 0.53601(14) 0.71354(12) 0.63872(11) 0.0191(3) Uani 1 1 d . . . . .
C14 C 0.55706(14) 0.72756(12) 0.71517(11) 0.0186(3) Uani 1 1 d . . . . .
C15 C 0.68021(14) 0.69632(12) 0.70175(12) 0.0207(3) Uani 1 1 d . . . . .
C16 C 0.73008(14) 0.66616(12) 0.61742(12) 0.0220(4) Uani 1 1 d . . . . .
C17 C 0.64608(14) 0.67389(12) 0.57714(12) 0.0213(4) Uani 1 1 d . . . . .
C18 C 0.68200(16) 0.64015(13) 0.49681(12) 0.0264(4) Uani 1 1 d . . . . .
H18 H 0.6292 0.6391 0.4695 0.032 Uiso 1 1 calc R . . . .
C19 C 0.79838(17) 0.60731(14) 0.45621(14) 0.0325(4) Uani 1 1 d . . . . .
H19 H 0.8221 0.5863 0.4003 0.039 Uiso 1 1 calc R . . . .
C20 C 0.87857(16) 0.60443(14) 0.49406(14) 0.0325(4) Uani 1 1 d . . . . .
H20 H 0.9556 0.5842 0.4633 0.039 Uiso 1 1 calc R . . . .
C21 C 0.84578(15) 0.63188(13) 0.57980(13) 0.0269(4) Uani 1 1 d . . . . .
C22 C 0.91652(15) 0.62596(14) 0.63286(14) 0.0318(4) Uani 1 1 d . . . . .
H22 H 0.9957 0.6050 0.6103 0.038 Uiso 1 1 calc R . . . .
C23 C 0.86970(16) 0.65073(14) 0.71691(14) 0.0317(4) Uani 1 1 d . . . . .
H23 H 0.9184 0.6441 0.7522 0.038 Uiso 1 1 calc R . . . .
C24 C 0.75204(15) 0.68567(13) 0.75332(13) 0.0257(4) Uani 1 1 d . . . . .
H24 H 0.7229 0.7015 0.8119 0.031 Uiso 1 1 calc R . . . .
C25 C 0.47930(14) 0.77104(12) 0.79031(11) 0.0191(3) Uani 1 1 d . . . . .
C26 C 0.37854(14) 0.75447(12) 0.84700(11) 0.0189(3) Uani 1 1 d . . . . .
C27 C 0.33070(14) 0.81725(13) 0.91472(11) 0.0211(3) Uani 1 1 d . . . . .
C28 C 0.40216(15) 0.87091(13) 0.89680(12) 0.0217(4) Uani 1 1 d . . . . .
C29 C 0.49408(14) 0.84444(12) 0.82239(11) 0.0205(3) Uani 1 1 d . . . . .
C30 C 0.56883(15) 0.89494(13) 0.79272(12) 0.0236(4) Uani 1 1 d . . . . .
H30 H 0.6308 0.8810 0.7424 0.028 Uiso 1 1 calc R . . . .
C31 C 0.55083(16) 0.96760(13) 0.83895(13) 0.0261(4) Uani 1 1 d . . . . .
H31 H 0.6031 1.0008 0.8193 0.031 Uiso 1 1 calc R . . . .
C32 C 0.46094(17) 0.99250(14) 0.91121(13) 0.0285(4) Uani 1 1 d . . . . .
H32 H 0.4520 1.0420 0.9399 0.034 Uiso 1 1 calc R . . . .
C33 C 0.38191(16) 0.94344(13) 0.94235(12) 0.0255(4) Uani 1 1 d . . . . .
C34 C 0.28241(17) 0.96219(15) 1.01258(13) 0.0320(4) Uani 1 1 d . . . . .
H34 H 0.2656 1.0090 1.0474 0.038 Uiso 1 1 calc R . . . .
C35 C 0.21063(17) 0.91236(15) 1.02996(13) 0.0315(4) Uani 1 1 d . . . . .
H35 H 0.1437 0.9269 1.0763 0.038 Uiso 1 1 calc R . . . .
C36 C 0.23204(15) 0.84033(14) 0.98189(12) 0.0257(4) Uani 1 1 d . . . . .
H36 H 0.1798 0.8082 0.9953 0.031 Uiso 1 1 calc R . . . .
C37 C 0.30063(14) 0.68269(12) 0.76524(11) 0.0190(3) Uani 1 1 d . . . . .
C38 C 0.32456(13) 0.69283(12) 0.84231(11) 0.0187(3) Uani 1 1 d . . . . .
C39 C 0.27474(14) 0.63316(12) 0.92278(11) 0.0198(3) Uani 1 1 d . . . . .
C40 C 0.22215(14) 0.58860(12) 0.89294(12) 0.0206(3) Uani 1 1 d . . . . .
C41 C 0.23509(14) 0.61642(12) 0.79777(12) 0.0202(3) Uani 1 1 d . . . . .
C42 C 0.19272(15) 0.57443(13) 0.75781(13) 0.0242(4) Uani 1 1 d . . . . .
H42 H 0.2009 0.5894 0.6941 0.029 Uiso 1 1 calc R . . . .
C43 C 0.13711(15) 0.50898(14) 0.81316(14) 0.0284(4) Uani 1 1 d . . . . .
H43 H 0.1076 0.4812 0.7852 0.034 Uiso 1 1 calc R . . . .
C44 C 0.12381(15) 0.48368(14) 0.90577(13) 0.0284(4) Uani 1 1 d . . . . .
H44 H 0.0856 0.4396 0.9403 0.034 Uiso 1 1 calc R . . . .
C45 C 0.16756(14) 0.52397(13) 0.94918(12) 0.0241(4) Uani 1 1 d . . . . .
C46 C 0.16474(16) 0.50478(14) 1.04321(13) 0.0292(4) Uani 1 1 d . . . . .
H46 H 0.1270 0.4631 1.0850 0.035 Uiso 1 1 calc R . . . .
C47 C 0.21668(16) 0.54673(14) 1.07324(13) 0.0292(4) Uani 1 1 d . . . . .
H47 H 0.2140 0.5329 1.1361 0.035 Uiso 1 1 calc R . . . .
C48 C 0.27419(15) 0.60985(13) 1.01414(12) 0.0248(4) Uani 1 1 d . . . . .
H48 H 0.3116 0.6357 1.0367 0.030 Uiso 1 1 calc R . . . .
C49A C 0.0838(16) 1.1398(13) 0.8635(11) 0.063(3) Uani 0.242(7) 1 d D U P B 1
H49A H 0.0955 1.0884 0.9178 0.076 Uiso 0.242(7) 1 calc R . P B 1
H49B H 0.0029 1.1652 0.8640 0.076 Uiso 0.242(7) 1 calc R . P B 1
C49B C 0.0671(4) 1.1442(4) 0.8411(4) 0.0685(14) Uani 0.758(7) 1 d D U P B 2
H49C H 0.0463 1.1156 0.9059 0.082 Uiso 0.758(7) 1 calc R . P B 2
H49D H 0.0090 1.1512 0.8115 0.082 Uiso 0.758(7) 1 calc R . P B 2
C50A C 0.1195(16) 1.2188(11) 0.8653(8) 0.073(2) Uani 0.242(7) 1 d D U P B 1
H50A H 0.1704 1.1961 0.9065 0.087 Uiso 0.242(7) 1 calc R . P B 1
H50B H 0.0538 1.2746 0.8848 0.087 Uiso 0.242(7) 1 calc R . P B 1
C50B C 0.0769(3) 1.2408(3) 0.8308(4) 0.0733(13) Uani 0.758(7) 1 d D U P B 2
H50C H 0.0324 1.2699 0.8850 0.088 Uiso 0.758(7) 1 calc R . P B 2
H50D H 0.0520 1.2861 0.7768 0.088 Uiso 0.758(7) 1 calc R . P B 2
C51A C 0.1797(13) 1.2448(9) 0.7684(9) 0.066(2) Uani 0.242(7) 1 d D U P B 1
H51A H 0.1271 1.2923 0.7312 0.080 Uiso 0.242(7) 1 calc R . P B 1
H51B H 0.2390 1.2698 0.7640 0.080 Uiso 0.242(7) 1 calc R . P B 1
C51B C 0.2013(3) 1.2149(3) 0.8201(4) 0.0708(13) Uani 0.758(7) 1 d D U P B 2
H51C H 0.2267 1.2701 0.7852 0.085 Uiso 0.758(7) 1 calc R . P B 2
H51D H 0.2206 1.1937 0.8796 0.085 Uiso 0.758(7) 1 calc R . P B 2
C52A C 0.2274(13) 1.1489(10) 0.7432(12) 0.063(3) Uani 0.242(7) 1 d D U P B 1
H52A H 0.2449 1.1561 0.6767 0.076 Uiso 0.242(7) 1 calc R . P B 1
H52B H 0.2977 1.1106 0.7639 0.076 Uiso 0.242(7) 1 calc R . P B 1
C52B C 0.2512(4) 1.1351(3) 0.7701(4) 0.0664(14) Uani 0.758(7) 1 d D U P B 2
H52C H 0.2632 1.1603 0.7041 0.080 Uiso 0.758(7) 1 calc R . P B 2
H52D H 0.3243 1.0915 0.7840 0.080 Uiso 0.758(7) 1 calc R . P B 2
C53 C -0.0129(2) 0.82654(18) 0.90027(18) 0.0477(6) Uani 1 1 d . . . . .
H53A H -0.0597 0.8575 0.9531 0.057 Uiso 1 1 calc R . . . .
H53B H 0.0596 0.7811 0.9142 0.057 Uiso 1 1 calc R . . . .
C54 C -0.0725(2) 0.7745(2) 0.87806(18) 0.0522(6) Uani 1 1 d . . . . .
H54A H -0.1240 0.7520 0.9329 0.063 Uiso 1 1 calc R . . . .
H54B H -0.0181 0.7184 0.8505 0.063 Uiso 1 1 calc R . . . .
C55 C -0.1373(2) 0.8508(2) 0.8110(2) 0.0576(7) Uani 1 1 d . . . . .
H55A H -0.1286 0.8237 0.7589 0.069 Uiso 1 1 calc R . . . .
H55B H -0.2182 0.8758 0.8403 0.069 Uiso 1 1 calc R . . . .
C56 C -0.0871(2) 0.92963(18) 0.78092(17) 0.0473(6) Uani 1 1 d . . . . .
H56A H -0.0610 0.9426 0.7142 0.057 Uiso 1 1 calc R . . . .
H56B H -0.1437 0.9899 0.8002 0.057 Uiso 1 1 calc R . . . .
C57A C 0.3028(9) 1.0871(9) 0.5695(7) 0.052(2) Uani 0.239(5) 1 d D U P B 2
H57A H 0.2836 1.1464 0.5922 0.062 Uiso 0.239(5) 1 calc R . P B 2
H57B H 0.3716 1.0396 0.5883 0.062 Uiso 0.239(5) 1 calc R . P B 2
C57B C 0.3576(2) 1.0200(2) 0.55474(19) 0.0360(8) Uani 0.761(5) 1 d D U P B 1
H57C H 0.4095 0.9528 0.5533 0.043 Uiso 0.761(5) 1 calc R . P B 1
H57D H 0.3846 1.0507 0.5854 0.043 Uiso 0.761(5) 1 calc R . P B 1
C58A C 0.3259(11) 1.1093(10) 0.4740(7) 0.048(3) Uani 0.239(5) 1 d D U P B 2
H58A H 0.3976 1.0628 0.4469 0.058 Uiso 0.239(5) 1 calc R . P B 2
H58B H 0.3286 1.1756 0.4504 0.058 Uiso 0.239(5) 1 calc R . P B 2
C58B C 0.3514(4) 1.0746(3) 0.4623(3) 0.0490(10) Uani 0.761(5) 1 d D U P B 1
H58C H 0.4061 1.0347 0.4175 0.059 Uiso 0.761(5) 1 calc R . P B 1
H58D H 0.3698 1.1336 0.4515 0.059 Uiso 0.761(5) 1 calc R . P B 1
C59A C 0.226(2) 1.100(3) 0.4559(13) 0.054(3) Uani 0.239(5) 1 d D U P B 2
H59A H 0.1787 1.1643 0.4292 0.065 Uiso 0.239(5) 1 calc R . P B 2
H59B H 0.2528 1.0565 0.4126 0.065 Uiso 0.239(5) 1 calc R . P B 2
C59B C 0.2332(6) 1.1014(7) 0.4525(4) 0.0379(9) Uani 0.761(5) 1 d D U P B 1
H59C H 0.2062 1.1684 0.4190 0.045 Uiso 0.761(5) 1 calc R . P B 1
H59D H 0.2292 1.0569 0.4209 0.045 Uiso 0.761(5) 1 calc R . P B 1
C60A C 0.1606(15) 1.0615(16) 0.5420(11) 0.0812(16) Uani 0.239(5) 1 d D U P B 2
H60A H 0.0824 1.1069 0.5546 0.097 Uiso 0.239(5) 1 calc R . P B 2
H60B H 0.1588 0.9989 0.5392 0.097 Uiso 0.239(5) 1 calc R . P B 2
C60B C 0.1677(5) 1.0914(4) 0.5479(3) 0.0812(16) Uani 0.761(5) 1 d D U P B 1
H60C H 0.1350 1.1541 0.5679 0.097 Uiso 0.761(5) 1 calc R . P B 1
H60D H 0.1060 1.0682 0.5545 0.097 Uiso 0.761(5) 1 calc R . P B 1
C61 C 0.8178(3) 0.40645(19) 0.66673(18) 0.0582(7) Uani 1 1 d . . . . .
H61A H 0.8736 0.4247 0.6795 0.070 Uiso 1 1 calc R . . . .
H61B H 0.7854 0.4568 0.6181 0.070 Uiso 1 1 calc R . . . .
C62 C 0.8732(4) 0.3088(2) 0.6381(2) 0.0903(13) Uani 1 1 d . . . . .
H62A H 0.8584 0.3128 0.5798 0.108 Uiso 1 1 calc R . . . .
H62B H 0.9554 0.2855 0.6316 0.108 Uiso 1 1 calc R . . . .
C63 C 0.8212(3) 0.24299(19) 0.71231(17) 0.0589(7) Uani 1 1 d . . . . .
H63A H 0.8790 0.1805 0.7294 0.071 Uiso 1 1 calc R . . . .
H63B H 0.7648 0.2309 0.6940 0.071 Uiso 1 1 calc R . . . .
C64 C 0.7666(2) 0.29764(16) 0.78921(15) 0.0425(5) Uani 1 1 d . . . . .
H64A H 0.7014 0.2795 0.8295 0.051 Uiso 1 1 calc R . . . .
H64B H 0.8208 0.2844 0.8253 0.051 Uiso 1 1 calc R . . . .
C65 C 0.4448(2) 0.34004(17) 0.96049(18) 0.0464(6) Uani 1 1 d . . . . .
H65A H 0.3877 0.3909 0.9938 0.056 Uiso 1 1 calc R . . . .
H65B H 0.5083 0.3067 0.9904 0.056 Uiso 1 1 calc R . . . .
C66 C 0.3941(2) 0.26867(17) 0.95904(17) 0.0465(6) Uani 1 1 d D . . . .
H66A H 0.3122 0.2989 0.9641 0.056 Uiso 0.891(8) 1 calc R . P C 1
H66B H 0.4089 0.2115 1.0082 0.056 Uiso 0.891(8) 1 calc R . P C 1
H66C H 0.4352 0.2028 0.9878 0.056 Uiso 0.109(8) 1 calc R . P C 2
H66D H 0.3143 0.2867 0.9926 0.056 Uiso 0.109(8) 1 calc R . P C 2
C67A C 0.4565(4) 0.2424(3) 0.8664(2) 0.0599(10) Uani 0.891(8) 1 d D U P A 1
H67A H 0.5325 0.1942 0.8671 0.072 Uiso 0.891(8) 1 calc R . P C 1
H67B H 0.4142 0.2175 0.8441 0.072 Uiso 0.891(8) 1 calc R . P C 1
C67B C 0.404(3) 0.272(3) 0.8608(8) 0.067(4) Uani 0.109(8) 1 d D U P A 2
H67C H 0.4176 0.2083 0.8482 0.080 Uiso 0.109(8) 1 calc R . P C 2
H67D H 0.3390 0.3217 0.8376 0.080 Uiso 0.109(8) 1 calc R . P C 2
C68A C 0.4614(4) 0.3392(3) 0.8108(2) 0.0791(13) Uani 0.891(8) 1 d D U P A 1
H68A H 0.5225 0.3314 0.7552 0.095 Uiso 0.891(8) 1 calc R . P C 1
H68B H 0.3893 0.3797 0.7935 0.095 Uiso 0.891(8) 1 calc R . P C 1
C68B C 0.508(2) 0.300(2) 0.829(2) 0.073(4) Uani 0.109(8) 1 d D U P A 2
H68C H 0.5722 0.2458 0.8476 0.087 Uiso 0.109(8) 1 calc R . P C 2
H68D H 0.5264 0.3188 0.7618 0.087 Uiso 0.109(8) 1 calc R . P C 2
C69 C 0.4219(11) 0.5344(11) 0.5605(9) 0.063(2) Uani 0.5 1 d D U P A -1
H69A H 0.3783 0.5979 0.5787 0.076 Uiso 0.5 1 calc R . P A -1
H69B H 0.3735 0.4939 0.5846 0.076 Uiso 0.5 1 calc R . P A -1
C70 C 0.4559(7) 0.5474(6) 0.4616(6) 0.082(2) Uani 0.5 1 d D U P A -1
H70A H 0.4506 0.6151 0.4336 0.098 Uiso 0.5 1 calc R . P A -1
H70B H 0.4091 0.5289 0.4379 0.098 Uiso 0.5 1 calc R . P A -1
C71 C 0.5750(14) 0.4810(12) 0.4448(11) 0.082(3) Uani 0.5 1 d D U P A -1
H71A H 0.6260 0.5185 0.4124 0.098 Uiso 0.5 1 calc R . P A -1
H71B H 0.5856 0.4358 0.4071 0.098 Uiso 0.5 1 calc R . P A -1
C72 C 0.6010(8) 0.4255(7) 0.5355(7) 0.098(3) Uani 0.5 1 d D U P A -1
H72A H 0.5904 0.3622 0.5515 0.118 Uiso 0.5 1 calc R . P A -1
H72B H 0.6788 0.4153 0.5359 0.118 Uiso 0.5 1 calc R . P A -1

loop_
_atom_site_aniso_label
_atom_site_aniso_U_11
_atom_site_aniso_U_22
_atom_site_aniso_U_33
_atom_site_aniso_U_23
_atom_site_aniso_U_13
_atom_site_aniso_U_12
K2 0.0434(6) 0.0223(5) 0.0627(8) -0.0050(4) 0.0069(5) -0.0094(4)
K3 0.0311(5) 0.0220(5) 0.0602(7) -0.0008(4) -0.0015(4) -0.0072(4)
K1 0.0401(3) 0.0277(2) 0.0369(3) -0.00157(18) -0.0149(2) -0.00766(19)
O1A 0.052(4) 0.056(4) 0.068(4) -0.023(3) 0.001(4) -0.029(3)
O1B 0.056(2) 0.0464(18) 0.063(2) -0.0205(15) -0.0004(15) -0.0203(15)
O2A 0.046(4) 0.057(4) 0.038(3) -0.006(3) -0.008(3) -0.020(3)
O2B 0.0430(17) 0.074(2) 0.0304(14) 0.0057(14) -0.0066(13) -0.0187(15)
O3 0.0462(10) 0.0480(10) 0.0635(11) -0.0093(9) -0.0235(8) -0.0169(8)
O4 0.0613(12) 0.0464(11) 0.0822(15) 0.0097(10) 0.0002(11) -0.0296(10)
O5 0.0454(9) 0.0310(8) 0.0425(9) -0.0057(7) -0.0052(7) -0.0087(7)
O6 0.095(3) 0.055(2) 0.083(3) -0.043(2) 0.001(2) -0.027(2)
C1 0.0187(8) 0.0189(8) 0.0193(8) -0.0056(6) -0.0039(6) -0.0073(6)
C2 0.0204(8) 0.0169(8) 0.0180(8) -0.0046(6) -0.0020(6) -0.0077(6)
C3 0.0242(9) 0.0165(8) 0.0196(8) -0.0053(6) -0.0038(7) -0.0083(7)
C4 0.0236(8) 0.0184(8) 0.0191(8) -0.0056(6) -0.0041(7) -0.0084(7)
C5 0.0217(8) 0.0194(8) 0.0188(8) -0.0060(6) -0.0033(7) -0.0071(7)
C6 0.0217(9) 0.0311(10) 0.0223(9) -0.0061(7) -0.0031(7) -0.0082(8)
C7 0.0218(9) 0.0392(11) 0.0317(10) -0.0078(9) -0.0101(8) -0.0074(8)
C8 0.0302(10) 0.0330(10) 0.0253(9) -0.0038(8) -0.0124(8) -0.0088(8)
C9 0.0289(9) 0.0228(9) 0.0214(9) -0.0054(7) -0.0069(7) -0.0091(7)
C10 0.0379(11) 0.0291(10) 0.0198(9) 0.0003(7) -0.0101(8) -0.0132(8)
C11 0.0364(11) 0.0292(10) 0.0183(9) -0.0004(7) -0.0017(8) -0.0174(8)
C12 0.0281(9) 0.0237(9) 0.0224(9) -0.0036(7) -0.0033(7) -0.0134(7)
C13 0.0193(8) 0.0178(8) 0.0187(8) -0.0035(6) -0.0003(6) -0.0080(7)
C14 0.0171(8) 0.0185(8) 0.0203(8) -0.0014(6) -0.0034(6) -0.0085(6)
C15 0.0188(8) 0.0174(8) 0.0241(9) 0.0000(7) -0.0041(7) -0.0078(7)
C16 0.0194(8) 0.0160(8) 0.0266(9) -0.0018(7) -0.0024(7) -0.0061(7)
C17 0.0197(8) 0.0176(8) 0.0243(9) -0.0034(7) -0.0006(7) -0.0080(7)
C18 0.0259(9) 0.0233(9) 0.0273(10) -0.0095(7) -0.0001(7) -0.0073(7)
C19 0.0316(10) 0.0275(10) 0.0294(10) -0.0121(8) 0.0049(8) -0.0058(8)
C20 0.0211(9) 0.0265(10) 0.0362(11) -0.0067(8) 0.0052(8) -0.0034(8)
C21 0.0194(9) 0.0192(9) 0.0349(10) -0.0016(7) -0.0020(8) -0.0054(7)
C22 0.0154(9) 0.0283(10) 0.0443(12) -0.0025(9) -0.0034(8) -0.0059(7)
C23 0.0228(9) 0.0288(10) 0.0422(12) 0.0019(9) -0.0136(8) -0.0090(8)
C24 0.0230(9) 0.0251(9) 0.0280(9) -0.0001(7) -0.0074(7) -0.0098(7)
C25 0.0192(8) 0.0199(8) 0.0193(8) -0.0022(6) -0.0059(7) -0.0078(7)
C26 0.0188(8) 0.0214(8) 0.0166(8) -0.0034(6) -0.0034(6) -0.0077(7)
C27 0.0206(8) 0.0236(9) 0.0190(8) -0.0040(7) -0.0059(7) -0.0065(7)
C28 0.0227(9) 0.0225(9) 0.0201(8) -0.0024(7) -0.0075(7) -0.0072(7)
C29 0.0227(9) 0.0224(8) 0.0185(8) -0.0027(7) -0.0076(7) -0.0084(7)
C30 0.0249(9) 0.0259(9) 0.0220(9) -0.0021(7) -0.0060(7) -0.0120(7)
C31 0.0323(10) 0.0259(9) 0.0275(9) -0.0002(7) -0.0131(8) -0.0159(8)
C32 0.0389(11) 0.0253(9) 0.0276(10) -0.0044(8) -0.0136(8) -0.0132(8)
C33 0.0309(10) 0.0260(9) 0.0215(9) -0.0056(7) -0.0090(7) -0.0086(8)
C34 0.0390(11) 0.0316(10) 0.0263(10) -0.0131(8) -0.0045(8) -0.0103(9)
C35 0.0302(10) 0.0349(11) 0.0249(10) -0.0117(8) 0.0013(8) -0.0085(8)
C36 0.0222(9) 0.0288(10) 0.0249(9) -0.0066(7) -0.0024(7) -0.0088(8)
C37 0.0162(8) 0.0199(8) 0.0203(8) -0.0038(6) -0.0015(6) -0.0077(6)
C38 0.0153(8) 0.0214(8) 0.0172(8) -0.0032(6) -0.0023(6) -0.0058(6)
C39 0.0153(8) 0.0209(8) 0.0201(8) -0.0026(7) -0.0014(6) -0.0060(6)
C40 0.0152(8) 0.0214(8) 0.0217(8) -0.0023(7) -0.0025(6) -0.0054(7)
C41 0.0150(8) 0.0206(8) 0.0230(8) -0.0032(7) -0.0028(7) -0.0061(6)
C42 0.0210(9) 0.0272(9) 0.0255(9) -0.0051(7) -0.0045(7) -0.0100(7)
C43 0.0234(9) 0.0287(10) 0.0378(11) -0.0072(8) -0.0078(8) -0.0123(8)
C44 0.0210(9) 0.0264(9) 0.0366(11) -0.0004(8) -0.0030(8) -0.0136(8)
C45 0.0183(8) 0.0227(9) 0.0272(9) -0.0002(7) -0.0029(7) -0.0081(7)
C46 0.0252(9) 0.0304(10) 0.0265(9) 0.0042(8) -0.0017(8) -0.0140(8)
C47 0.0289(10) 0.0333(10) 0.0195(9) 0.0020(8) -0.0030(7) -0.0119(8)
C48 0.0242(9) 0.0280(9) 0.0214(9) -0.0026(7) -0.0045(7) -0.0104(7)
C49A 0.056(4) 0.058(4) 0.071(4) -0.024(4) -0.001(4) -0.018(3)
C49B 0.047(2) 0.066(2) 0.094(3) -0.025(2) -0.007(2) -0.0205(18)
C50A 0.067(4) 0.061(4) 0.089(4) -0.026(4) -0.008(4) -0.021(4)
C50B 0.056(2) 0.056(2) 0.103(3) -0.030(2) -0.020(2) -0.0026(18)
C51A 0.071(4) 0.056(4) 0.081(4) -0.014(4) -0.021(4) -0.027(3)
C51B 0.063(2) 0.061(2) 0.103(3) -0.017(2) -0.029(2) -0.0263(19)
C52A 0.058(4) 0.061(4) 0.078(5) -0.024(4) -0.002(4) -0.030(3)
C52B 0.045(2) 0.062(2) 0.080(3) -0.006(2) -0.0044(19) -0.0187(17)
C53 0.0372(13) 0.0487(14) 0.0537(15) -0.0141(12) -0.0172(11) -0.0029(11)
C54 0.0440(14) 0.0575(16) 0.0573(16) -0.0156(13) -0.0038(12) -0.0226(12)
C55 0.0324(12) 0.0598(16) 0.092(2) -0.0410(16) -0.0223(13) -0.0022(11)
C56 0.0417(13) 0.0475(14) 0.0490(14) -0.0236(11) -0.0173(11) 0.0037(11)
C57A 0.045(3) 0.055(4) 0.056(4) -0.003(3) -0.015(3) -0.020(3)
C57B 0.0407(16) 0.0277(14) 0.0429(16) -0.0042(11) -0.0132(12) -0.0141(12)
C58A 0.037(4) 0.030(4) 0.061(4) 0.021(4) -0.019(3) -0.010(3)
C58B 0.047(2) 0.032(2) 0.058(2) 0.0047(16) -0.0182(16) -0.0089(16)
C59A 0.046(4) 0.050(4) 0.048(4) 0.005(4) -0.013(4) -0.007(4)
C59B 0.046(2) 0.0287(15) 0.0385(17) -0.0002(14) -0.0081(16) -0.0179(15)
C60A 0.0545(17) 0.094(3) 0.0434(16) 0.004(2) -0.0074(14) 0.010(2)
C60B 0.0545(17) 0.094(3) 0.0434(16) 0.004(2) -0.0074(14) 0.010(2)
C61 0.0783(19) 0.0420(14) 0.0466(15) -0.0088(11) 0.0087(13) -0.0309(14)
C62 0.136(3) 0.0544(18) 0.065(2) -0.0299(15) 0.040(2) -0.054(2)
C63 0.092(2) 0.0385(14) 0.0441(14) -0.0119(11) -0.0057(14) -0.0255(14)
C64 0.0512(14) 0.0319(11) 0.0370(12) -0.0035(9) -0.0090(10) -0.0102(10)
C65 0.0342(12) 0.0378(13) 0.0615(16) -0.0068(11) -0.0085(11) -0.0106(10)
C66 0.0396(13) 0.0383(12) 0.0577(15) 0.0098(11) -0.0162(11) -0.0187(10)
C67A 0.063(2) 0.060(2) 0.0619(19) -0.0113(16) -0.0232(16) -0.0198(17)
C67B 0.061(6) 0.072(6) 0.062(6) -0.002(6) -0.025(6) -0.018(6)
C68A 0.057(2) 0.090(3) 0.054(2) 0.0211(19) -0.0131(16) -0.014(2)
C68B 0.067(6) 0.073(6) 0.062(6) 0.003(6) -0.014(6) -0.021(6)
C69 0.066(4) 0.053(4) 0.085(4) -0.050(4) 0.023(3) -0.040(3)
C70 0.087(4) 0.077(5) 0.098(4) -0.049(4) 0.010(4) -0.047(4)
C71 0.083(4) 0.077(6) 0.112(5) -0.076(4) 0.019(4) -0.046(4)
C72 0.091(5) 0.070(4) 0.136(5) -0.074(4) -0.007(5) -0.008(4)

loop_
_atom_type_symbol
_atom_type_description
_atom_type_scat_dispersion_real
_atom_type_scat_dispersion_imag
_atom_type_scat_source
C C 0.0033 0.0016 'International Tables Vol C Tables 4.2.6.8 and 6.1.1.4'
H H 0.0000 0.0000 'International Tables Vol C Tables 4.2.6.8 and 6.1.1.4'
K K 0.2009 0.2494 'International Tables Vol C Tables 4.2.6.8 and 6.1.1.4'
O O 0.0106 0.0060 'International Tables Vol C Tables 4.2.6.8 and 6.1.1.4'

loop_
_geom_angle_atom_site_label_1
_geom_angle_atom_site_label_2
_geom_angle_atom_site_label_3
_geom_angle
_geom_angle_site_symmetry_1
_geom_angle_site_symmetry_3
O4 K2 O6 100.79(12) . .
O4 K2 C1 122.36(6) . .
O4 K2 C2 146.37(7) . .
O4 K2 C13 166.74(7) . .
O4 K2 C14 146.24(8) . .
O4 K2 C17 167.42(7) . .
O4 K2 C37 101.25(6) . .
O4 K2 C38 95.88(6) . .
O4 K2 C41 79.04(6) . .
O5 K2 O4 79.21(6) . .
O5 K2 O6 93.24(11) . .
O5 K2 C1 157.18(6) . .
O5 K2 C2 133.22(6) . .
O5 K2 C13 112.39(6) . .
O5 K2 C14 105.97(6) . .
O5 K2 C17 88.99(5) . .
O5 K2 C37 173.98(7) . .
O5 K2 C38 147.92(7) . .
O5 K2 C41 157.70(6) . .
O6 K2 C1 76.41(11) . .
O6 K2 C2 72.83(10) . .
O6 K2 C13 85.40(10) . .
O6 K2 C14 111.98(10) . .
O6 K2 C17 75.33(10) . .
O6 K2 C37 92.57(11) . .
O6 K2 C38 118.75(11) . .
O6 K2 C41 86.05(11) . .
C1 K2 C41 43.43(4) . .
C2 K2 C1 24.30(4) . .
C2 K2 C17 44.55(4) . .
C2 K2 C41 67.71(4) . .
C13 K2 C1 47.37(5) . .
C13 K2 C2 25.15(4) . .
C13 K2 C14 26.81(5) . .
C13 K2 C17 25.78(4) . .
C13 K2 C37 66.52(5) . .
C13 K2 C38 70.89(5) . .
C13 K2 C41 89.80(5) . .
C14 K2 C1 61.15(4) . .
C14 K2 C2 46.59(4) . .
C14 K2 C17 41.82(4) . .
C14 K2 C38 61.70(5) . .
C14 K2 C41 94.88(5) . .
C17 K2 C1 68.84(4) . .
C17 K2 C41 112.25(5) . .
C37 K2 C1 24.82(4) . .
C37 K2 C2 47.63(4) . .
C37 K2 C14 70.27(5) . .
C37 K2 C17 90.94(5) . .
C37 K2 C38 26.19(4) . .
C37 K2 C41 24.79(4) . .
C38 K2 C1 45.79(4) . .
C38 K2 C2 61.93(4) . .
C38 K2 C17 96.45(5) . .
C38 K2 C41 40.50(4) . .
O4 K3 K3 77.24(6) . 2_667
O4 K3 O5 75.01(6) . .
O4 K3 C13 126.03(7) . .
O4 K3 C14 149.17(7) . .
O4 K3 C15 156.83(7) . .
O4 K3 C25 146.66(6) . .
O4 K3 C26 123.28(6) . .
O4 K3 C37 88.65(6) . .
O4 K3 C38 98.36(6) . .
O4 K3 C39 78.78(6) . .
O4 K3 C47 105.58(6) . 2_667
O5 K3 K3 116.84(5) . 2_667
O5 K3 C13 95.48(5) . .
O5 K3 C14 106.62(6) . .
O5 K3 C15 87.08(5) . .
O5 K3 C25 131.51(5) . .
O5 K3 C26 155.06(6) . .
O5 K3 C37 129.01(6) . .
O5 K3 C38 152.85(7) . .
O5 K3 C39 152.00(6) . .
O5 K3 C47 68.13(5) . 2_667
C13 K3 K3 145.38(5) . 2_667
C13 K3 C37 56.31(4) . .
C13 K3 C47 119.93(5) . 2_667
C14 K3 K3 124.89(5) . 2_667
C14 K3 C13 24.35(4) . .
C14 K3 C15 25.88(4) . .
C14 K3 C25 25.98(4) . .
C14 K3 C26 48.70(4) . .
C14 K3 C37 66.05(5) . .
C14 K3 C38 65.74(5) . .
C14 K3 C39 90.97(5) . .
C14 K3 C47 103.33(5) . 2_667
C15 K3 K3 124.78(5) . 2_667
C15 K3 C13 40.12(4) . .
C15 K3 C37 91.47(5) . .
C15 K3 C47 80.40(5) . 2_667
C25 K3 K3 100.65(4) . 2_667
C25 K3 C13 45.26(4) . .
C25 K3 C15 45.10(4) . .
C25 K3 C37 59.46(4) . .
C25 K3 C39 70.45(4) . .
C25 K3 C47 103.83(5) . 2_667
C26 K3 K3 85.67(4) . 2_667
C26 K3 C13 60.48(4) . .
C26 K3 C15 70.33(4) . .
C26 K3 C25 25.27(4) . .
C26 K3 C37 44.77(4) . .
C26 K3 C39 45.28(4) . .
C26 K3 C47 116.25(5) . 2_667
C37 K3 K3 105.45(4) . 2_667
C37 K3 C47 160.98(5) . 2_667
C38 K3 K3 86.29(4) . 2_667
C38 K3 C13 66.74(5) . .
C38 K3 C15 90.88(5) . .
C38 K3 C25 48.51(4) . .
C38 K3 C26 26.05(4) . .
C38 K3 C37 23.93(4) . .
C38 K3 C39 25.84(4) . .
C38 K3 C47 138.09(6) . 2_667
C39 K3 K3 65.64(4) . 2_667
C39 K3 C13 91.97(5) . .
C39 K3 C15 115.10(5) . .
C39 K3 C37 39.84(4) . .
C39 K3 C47 129.65(6) . 2_667
C47 K3 K3 66.69(4) 2_667 2_667
O1A K1 C1 162.1(3) . .
O1A K1 C5 147.8(3) . .
O1A K1 C26 119.0(4) . .
O1A K1 C27 94.1(4) . .
O1A K1 C36 85.3(3) . .
O1A K1 C37 167.2(4) . .
O1A K1 C38 141.6(4) . .
O1B K1 C1 160.43(10) . .
O1B K1 C5 154.62(11) . .
O1B K1 C26 110.30(11) . .
O1B K1 C27 85.69(11) . .
O1B K1 C36 78.50(11) . .
O1B K1 C37 158.86(11) . .
O1B K1 C38 133.39(11) . .
O2A K1 O1B 69.2(3) . .
O2A K1 O3 111.1(2) . .
O2A K1 C1 100.9(3) . .
O2A K1 C5 85.6(3) . .
O2A K1 C26 135.8(2) . .
O2A K1 C27 138.4(3) . .
O2A K1 C36 145.8(3) . .
O2A K1 C37 126.9(3) . .
O2A K1 C38 145.4(3) . .
O2B K1 O1A 72.7(3) . .
O2B K1 O3 117.52(9) . .
O2B K1 C1 91.23(10) . .
O2B K1 C5 78.30(10) . .
O2B K1 C26 126.92(8) . .
O2B K1 C27 135.35(9) . .
O2B K1 C36 149.18(10) . .
O2B K1 C37 117.26(10) . .
O2B K1 C38 134.62(9) . .
O3 K1 O1A 97.3(3) . .
O3 K1 O1B 102.15(10) . .
O3 K1 C1 97.16(5) . .
O3 K1 C5 83.82(5) . .
O3 K1 C26 112.04(5) . .
O3 K1 C27 106.20(5) . .
O3 K1 C36 85.85(5) . .
O3 K1 C37 85.30(5) . .
O3 K1 C38 91.13(5) . .
C1 K1 C5 25.52(4) . .
C1 K1 C36 106.29(5) . .
C1 K1 C37 26.04(4) . .
C1 K1 C38 48.43(4) . .
C5 K1 C36 126.79(4) . .
C26 K1 C1 64.35(5) . .
C26 K1 C5 89.53(4) . .
C26 K1 C27 28.00(4) . .
C26 K1 C36 47.68(4) . .
C26 K1 C37 48.98(4) . .
C26 K1 C38 26.64(4) . .
C27 K1 C1 92.02(5) . .
C27 K1 C5 116.66(5) . .
C27 K1 C36 23.41(4) . .
C27 K1 C37 73.21(4) . .
C27 K1 C38 47.75(4) . .
C37 K1 C5 44.84(4) . .
C37 K1 C36 82.40(4) . .
C38 K1 C5 70.26(4) . .
C38 K1 C36 57.91(4) . .
C38 K1 C37 25.63(4) . .
C49A O1A K1 128.9(11) . .
C49A O1A C52A 105.3(13) . .
C52A O1A K1 117.0(8) . .
C49B O1B K1 123.5(3) . .
C49B O1B C52B 110.1(4) . .
C52B O1B K1 125.7(3) . .
C57A O2A K1 124.6(8) . .
C57A O2A C60A 107.4(11) . .
C60A O2A K1 122.4(10) . .
C57B O2B K1 120.3(2) . .
C57B O2B C60B 110.3(3) . .
C60B O2B K1 129.4(3) . .
C53 O3 K1 118.85(13) . .
C53 O3 C56 108.21(18) . .
C56 O3 K1 130.99(15) . .
C65 O4 K2 149.44(18) . .
C65 O4 K3 119.51(17) . .
C65 O4 C68A 109.8(2) . .
C65 O4 C68B 98.6(14) . .
C68A O4 K2 98.12(19) . .
C68B O4 K3 137.4(12) . .
C61 O5 K2 117.47(15) . .
C61 O5 K3 130.70(14) . .
C61 O5 C64 106.10(18) . .
C64 O5 K2 130.62(14) . .
C64 O5 K3 122.23(13) . .
C69 O6 K2 123.0(6) . .
C69 O6 C72 105.4(8) . .
C72 O6 K2 131.6(5) . .
K1 C1 K2 125.13(6) . .
C2 C1 K2 75.38(10) . .
C2 C1 K1 103.58(10) . .
C2 C1 C5 107.61(14) . .
C2 C1 C37 130.23(15) . .
C5 C1 K2 144.58(11) . .
C5 C1 K1 89.18(10) . .
C37 C1 K2 62.61(9) . .
C37 C1 K1 81.86(9) . .
C37 C1 C5 122.03(14) . .
C1 C2 K2 80.32(10) . .
C1 C2 C3 107.42(14) . .
C1 C2 C13 129.81(15) . .
C3 C2 K2 141.91(11) . .
C13 C2 K2 60.36(9) . .
C13 C2 C3 122.76(15) . .
C4 C3 C2 107.19(14) . .
C12 C3 C2 135.60(16) . .
C12 C3 C4 117.04(16) . .
C5 C4 C3 110.34(15) . .
C9 C4 C3 125.04(16) . .
C9 C4 C5 124.55(16) . .
C1 C5 K1 65.30(9) . .
C4 C5 K1 110.34(10) . .
C4 C5 C1 107.42(15) . .
C6 C5 K1 94.05(11) . .
C6 C5 C1 135.01(16) . .
C6 C5 C4 117.36(16) . .
C5 C6 H6 120.4 . .
C5 C6 C7 119.13(17) . .
C7 C6 H6 120.4 . .
C6 C7 H7 118.6 . .
C8 C7 C6 122.71(18) . .
C8 C7 H7 118.6 . .
C7 C8 H8 120.1 . .
C7 C8 C9 119.77(17) . .
C9 C8 H8 120.1 . .
C4 C9 C8 116.46(16) . .
C4 C9 C10 115.95(17) . .
C8 C9 C10 127.56(17) . .
C9 C10 H10 120.2 . .
C11 C10 C9 119.61(17) . .
C11 C10 H10 120.2 . .
C10 C11 H11 118.5 . .
C10 C11 C12 122.95(17) . .
C12 C11 H11 118.5 . .
C3 C12 C11 119.32(17) . .
C3 C12 H12 120.3 . .
C11 C12 H12 120.3 . .
C2 C13 K2 94.49(10) . .
C2 C13 K3 109.69(10) . .
C2 C13 C17 122.92(15) . .
C14 C13 K2 85.39(10) . .
C14 C13 K3 60.19(9) . .
C14 C13 C2 129.20(15) . .
C14 C13 C17 107.63(15) . .
C17 C13 K2 94.88(10) . .
C17 C13 K3 101.82(10) . .
C13 C14 K2 67.80(9) . .
C13 C14 K3 95.46(10) . .
C13 C14 C15 107.55(14) . .
C13 C14 C25 129.65(15) . .
C15 C14 K2 99.58(10) . .
C15 C14 K3 91.68(10) . .
C25 C14 K2 105.23(10) . .
C25 C14 K3 87.77(10) . .
C25 C14 C15 122.60(15) . .
C14 C15 K3 62.43(9) . .
C16 C15 K3 104.29(11) . .
C16 C15 C14 107.44(15) . .
C24 C15 K3 101.59(11) . .
C24 C15 C14 135.26(17) . .
C24 C15 C16 117.17(16) . .
C15 C16 C17 110.16(15) . .
C21 C16 C15 125.03(17) . .
C21 C16 C17 124.80(17) . .
C13 C17 K2 59.34(9) . .
C16 C17 K2 96.50(11) . .
C16 C17 C13 107.21(15) . .
C18 C17 K2 110.37(11) . .
C18 C17 C13 135.53(17) . .
C18 C17 C16 117.15(16) . .
C17 C18 H18 120.5 . .
C17 C18 C19 119.07(18) . .
C19 C18 H18 120.5 . .
C18 C19 H19 118.5 . .
C20 C19 C18 122.95(18) . .
C20 C19 H19 118.5 . .
C19 C20 H20 120.1 . .
C19 C20 C21 119.74(17) . .
C21 C20 H20 120.1 . .
C16 C21 C20 116.06(17) . .
C16 C21 C22 116.08(18) . .
C22 C21 C20 127.83(17) . .
C21 C22 H22 120.1 . .
C23 C22 C21 119.71(17) . .
C23 C22 H22 120.1 . .
C22 C23 H23 118.5 . .
C22 C23 C24 123.05(18) . .
C24 C23 H23 118.5 . .
C15 C24 C23 118.82(18) . .
C15 C24 H24 120.6 . .
C23 C24 H24 120.6 . .
K3 C25 K1 119.07(5) . .
C14 C25 K3 66.25(9) . .
C14 C25 K1 115.17(11) . .
C14 C25 C29 122.83(15) . .
C26 C25 K3 76.91(10) . .
C26 C25 K1 56.00(9) . .
C26 C25 C14 129.63(15) . .
C26 C25 C29 107.54(14) . .
C29 C25 K3 137.90(11) . .
C29 C25 K1 95.06(10) . .
K1 C26 K3 140.11(6) . .
C25 C26 K3 77.81(10) . .
C25 C26 K1 100.37(10) . .
C25 C26 C27 107.73(14) . .
C25 C26 C38 129.77(15) . .
C27 C26 K3 137.48(11) . .
C27 C26 K1 81.59(10) . .
C38 C26 K3 67.29(9) . .
C38 C26 K1 85.86(10) . .
C38 C26 C27 122.46(15) . .
C26 C27 K1 70.40(9) . .
C28 C27 K1 102.48(11) . .
C28 C27 C26 107.23(15) . .
C36 C27 K1 94.15(11) . .
C36 C27 C26 135.58(16) . .
C36 C27 C28 116.85(16) . .
C27 C28 C29 110.15(15) . .
C33 C28 C27 124.98(16) . .
C33 C28 C29 124.77(16) . .
C28 C29 C25 107.34(15) . .
C30 C29 C25 135.19(16) . .
C30 C29 C28 117.24(16) . .
C29 C30 H30 120.6 . .
C29 C30 C31 118.83(17) . .
C31 C30 H30 120.6 . .
C30 C31 H31 118.4 . .
C32 C31 C30 123.19(17) . .
C32 C31 H31 118.4 . .
C31 C32 H32 120.3 . .
C31 C32 C33 119.45(17) . .
C33 C32 H32 120.3 . .
C28 C33 C32 116.50(17) . .
C28 C33 C34 116.30(17) . .
C34 C33 C32 127.17(17) . .
C33 C34 H34 120.1 . .
C35 C34 C33 119.72(18) . .
C35 C34 H34 120.1 . .
C34 C35 H35 118.5 . .
C34 C35 C36 122.91(18) . .
C36 C35 H35 118.5 . .
K1 C36 H36 89.6 . .
C27 C36 K1 62.44(10) . .
C27 C36 C35 119.17(17) . .
C27 C36 H36 120.4 . .
C35 C36 K1 118.03(12) . .
C35 C36 H36 120.4 . .
K2 C37 K1 134.95(6) . .
K1 C37 K3 120.57(5) . .
C1 C37 K2 92.56(10) . .
C1 C37 K3 108.38(10) . .
C1 C37 K1 72.10(9) . .
C1 C37 C41 123.18(15) . .
C38 C37 K2 83.85(10) . .
C38 C37 K3 58.94(9) . .
C38 C37 K1 75.35(9) . .
C38 C37 C1 129.24(15) . .
C38 C37 C41 107.53(14) . .
C41 C37 K2 95.91(10) . .
C41 C37 K3 101.85(10) . .
C41 C37 K1 128.23(11) . .
K3 C38 K1 140.79(6) . .
K1 C38 K2 129.65(6) . .
C26 C38 K2 102.92(10) . .
C26 C38 K3 86.67(10) . .
C26 C38 K1 67.50(9) . .
C26 C38 C39 123.24(15) . .
C37 C38 K2 69.96(9) . .
C37 C38 K3 97.14(10) . .
C37 C38 K1 79.02(10) . .
C37 C38 C26 128.79(15) . .
C37 C38 C39 107.79(14) . .
C39 C38 K2 99.73(10) . .
C39 C38 K3 90.99(10) . .
C39 C38 K1 127.59(11) . .
C38 C39 K3 63.16(9) . .
C40 C39 K3 104.50(11) . .
C40 C39 C38 107.31(15) . .
C48 C39 K3 101.02(11) . .
C48 C39 C38 134.92(16) . .
C48 C39 C40 117.68(16) . .
C39 C40 C41 110.47(15) . .
C45 C40 C39 124.72(16) . .
C45 C40 C41 124.79(16) . .
C37 C41 K2 59.30(9) . .
C40 C41 K2 94.53(10) . .
C40 C41 C37 106.90(15) . .
C42 C41 K2 111.74(11) . .
C42 C41 C37 135.82(16) . .
C42 C41 C40 117.15(16) . .
C41 C42 H42 120.4 . .
C41 C42 C43 119.13(17) . .
C43 C42 H42 120.4 . .
C42 C43 H43 118.5 . .
C44 C43 C42 123.05(17) . .
C44 C43 H43 118.5 . .
C43 C44 H44 120.2 . .
C43 C44 C45 119.57(17) . .
C45 C44 H44 120.2 . .
C40 C45 C44 116.29(17) . .
C40 C45 C46 116.00(17) . .
C44 C45 C46 127.69(17) . .
C45 C46 H46 120.0 . .
C47 C46 C45 120.00(17) . .
C47 C46 H46 120.0 . .
K3 C47 H47 54.0 2_667 .
C46 C47 K3 135.90(14) . 2_667
C46 C47 H47 118.7 . .
C46 C47 C48 122.67(17) . .
C48 C47 K3 81.14(11) . 2_667
C48 C47 H47 118.7 . .
C39 C48 C47 118.85(17) . .
C39 C48 H48 120.6 . .
C47 C48 H48 120.6 . .
O1A C49A H49A 109.8 . .
O1A C49A H49B 109.8 . .
O1A C49A C50A 109.3(11) . .
H49A C49A H49B 108.3 . .
C50A C49A H49A 109.8 . .
C50A C49A H49B 109.8 . .
O1B C49B H49C 110.4 . .
O1B C49B H49D 110.4 . .
O1B C49B C50B 106.6(4) . .
H49C C49B H49D 108.6 . .
C50B C49B H49C 110.4 . .
C50B C49B H49D 110.4 . .
C49A C50A H50A 111.1 . .
C49A C50A H50B 111.1 . .
C49A C50A C51A 103.4(9) . .
H50A C50A H50B 109.1 . .
C51A C50A H50A 111.1 . .
C51A C50A H50B 111.1 . .
C49B C50B H50C 111.3 . .
C49B C50B H50D 111.3 . .
C49B C50B C51B 102.2(4) . .
H50C C50B H50D 109.2 . .
C51B C50B H50C 111.3 . .
C51B C50B H50D 111.3 . .
C50A C51A H51A 111.9 . .
C50A C51A H51B 111.9 . .
H51A C51A H51B 109.6 . .
C52A C51A C50A 99.4(9) . .
C52A C51A H51A 111.9 . .
C52A C51A H51B 111.9 . .
C50B C51B H51C 111.2 . .
C50B C51B H51D 111.2 . .
H51C C51B H51D 109.1 . .
C52B C51B C50B 102.8(3) . .
C52B C51B H51C 111.2 . .
C52B C51B H51D 111.2 . .
O1A C52A C51A 108.3(11) . .
O1A C52A H52A 110.0 . .
O1A C52A H52B 110.0 . .
C51A C52A H52A 110.0 . .
C51A C52A H52B 110.0 . .
H52A C52A H52B 108.4 . .
O1B C52B C51B 105.9(4) . .
O1B C52B H52C 110.6 . .
O1B C52B H52D 110.6 . .
C51B C52B H52C 110.6 . .
C51B C52B H52D 110.6 . .
H52C C52B H52D 108.7 . .
O3 C53 H53A 110.6 . .
O3 C53 H53B 110.6 . .
O3 C53 C54 105.5(2) . .
H53A C53 H53B 108.8 . .
C54 C53 H53A 110.6 . .
C54 C53 H53B 110.6 . .
C53 C54 H54A 111.1 . .
C53 C54 H54B 111.1 . .
C53 C54 C55 103.5(2) . .
H54A C54 H54B 109.0 . .
C55 C54 H54A 111.1 . .
C55 C54 H54B 111.1 . .
C54 C55 H55A 110.7 . .
C54 C55 H55B 110.7 . .
H55A C55 H55B 108.8 . .
C56 C55 C54 105.3(2) . .
C56 C55 H55A 110.7 . .
C56 C55 H55B 110.7 . .
O3 C56 C55 107.0(2) . .
O3 C56 H56A 110.3 . .
O3 C56 H56B 110.3 . .
C55 C56 H56A 110.3 . .
C55 C56 H56B 110.3 . .
H56A C56 H56B 108.6 . .
O2A C57A H57A 108.8 . .
O2A C57A H57B 108.8 . .
H57A C57A H57B 107.6 . .
C58A C57A O2A 114.0(9) . .
C58A C57A H57A 108.8 . .
C58A C57A H57B 108.8 . .
K1 C57B H57C 83.7 . .
K1 C57B H57D 94.4 . .
O2B C57B K1 39.24(16) . .
O2B C57B H57C 110.6 . .
O2B C57B H57D 110.6 . .
O2B C57B C58B 105.8(3) . .
H57C C57B H57D 108.7 . .
C58B C57B K1 144.0(2) . .
C58B C57B H57C 110.6 . .
C58B C57B H57D 110.6 . .
C57A C58A H58A 111.4 . .
C57A C58A H58B 111.4 . .
C57A C58A C59A 101.8(9) . .
H58A C58A H58B 109.3 . .
C59A C58A H58A 111.4 . .
C59A C58A H58B 111.4 . .
C57B C58B H58C 110.0 . .
C57B C58B H58D 110.0 . .
C57B C58B C59B 108.3(3) . .
H58C C58B H58D 108.4 . .
C59B C58B H58C 110.0 . .
C59B C58B H58D 110.0 . .
C58A C59A H59A 110.0 . .
C58A C59A H59B 110.0 . .
H59A C59A H59B 108.3 . .
C60A C59A C58A 108.7(12) . .
C60A C59A H59A 110.0 . .
C60A C59A H59B 110.0 . .
C58B C59B H59C 111.2 . .
C58B C59B H59D 111.2 . .
H59C C59B H59D 109.1 . .
C60B C59B C58B 102.7(4) . .
C60B C59B H59C 111.2 . .
C60B C59B H59D 111.2 . .
O2A C60A C59A 107.0(13) . .
O2A C60A H60A 110.3 . .
O2A C60A H60B 110.3 . .
C59A C60A H60A 110.3 . .
C59A C60A H60B 110.3 . .
H60A C60A H60B 108.6 . .
O2B C60B C59B 105.8(5) . .
O2B C60B H60C 110.6 . .
O2B C60B H60D 110.6 . .
C59B C60B H60C 110.6 . .
C59B C60B H60D 110.6 . .
H60C C60B H60D 108.7 . .
O5 C61 H61A 110.4 . .
O5 C61 H61B 110.4 . .
O5 C61 C62 106.7(2) . .
H61A C61 H61B 108.6 . .
C62 C61 H61A 110.4 . .
C62 C61 H61B 110.4 . .
C61 C62 H62A 110.7 . .
C61 C62 H62B 110.7 . .
H62A C62 H62B 108.8 . .
C63 C62 C61 105.1(2) . .
C63 C62 H62A 110.7 . .
C63 C62 H62B 110.7 . .
C62 C63 H63A 111.0 . .
C62 C63 H63B 111.0 . .
C62 C63 C64 103.6(2) . .
H63A C63 H63B 109.0 . .
C64 C63 H63A 111.0 . .
C64 C63 H63B 111.0 . .
O5 C64 C63 104.76(18) . .
O5 C64 H64A 110.8 . .
O5 C64 H64B 110.8 . .
C63 C64 H64A 110.8 . .
C63 C64 H64B 110.8 . .
H64A C64 H64B 108.9 . .
O4 C65 H65A 110.4 . .
O4 C65 H65B 110.4 . .
O4 C65 C66 106.5(2) . .
H65A C65 H65B 108.6 . .
C66 C65 H65A 110.4 . .
C66 C65 H65B 110.4 . .
C65 C66 H66A 111.5 . .
C65 C66 H66B 111.5 . .
C65 C66 H66C 110.3 . .
C65 C66 H66D 110.3 . .
C65 C66 C67A 101.4(2) . .
H66A C66 H66B 109.3 . .
H66C C66 H66D 108.5 . .
C67A C66 H66A 111.5 . .
C67A C66 H66B 111.5 . .
C67B C66 C65 107.2(11) . .
C67B C66 H66C 110.3 . .
C67B C66 H66D 110.3 . .
C66 C67A H67A 111.6 . .
C66 C67A H67B 111.6 . .
H67A C67A H67B 109.4 . .
C68A C67A C66 100.8(3) . .
C68A C67A H67A 111.6 . .
C68A C67A H67B 111.6 . .
C66 C67B H67C 113.1 . .
C66 C67B H67D 113.1 . .
H67C C67B H67D 110.5 . .
C68B C67B C66 92.8(17) . .
C68B C67B H67C 113.1 . .
C68B C67B H67D 113.1 . .
O4 C68A C67A 104.3(3) . .
O4 C68A H68A 110.9 . .
O4 C68A H68B 110.9 . .
C67A C68A H68A 110.9 . .
C67A C68A H68B 110.9 . .
H68A C68A H68B 108.9 . .
O4 C68B C67B 107.0(19) . .
O4 C68B H68C 110.3 . .
O4 C68B H68D 110.3 . .
C67B C68B H68C 110.3 . .
C67B C68B H68D 110.3 . .
H68C C68B H68D 108.6 . .
O6 C69 H69A 109.8 . .
O6 C69 H69B 109.8 . .
O6 C69 C70 109.5(9) . .
H69A C69 H69B 108.2 . .
C70 C69 H69A 109.8 . .
C70 C69 H69B 109.8 . .
C69 C70 H70A 111.2 . .
C69 C70 H70B 111.2 . .
C69 C70 C71 102.9(9) . .
H70A C70 H70B 109.1 . .
C71 C70 H70A 111.2 . .
C71 C70 H70B 111.2 . .
C70 C71 H71A 110.1 . .
C70 C71 H71B 110.1 . .
C70 C71 C72 108.0(11) . .
H71A C71 H71B 108.4 . .
C72 C71 H71A 110.1 . .
C72 C71 H71B 110.1 . .
O6 C72 C71 102.4(9) . .
O6 C72 H72A 111.3 . .
O6 C72 H72B 111.3 . .
C71 C72 H72A 111.3 . .
C71 C72 H72B 111.3 . .
H72A C72 H72B 109.2 . .

loop_
_geom_bond_atom_site_label_1
_geom_bond_atom_site_label_2
_geom_bond_distance
_geom_bond_site_symmetry_2
K2 O4 2.619(2) .
K2 O5 2.6153(19) .
K2 O6 2.697(5) .
K2 C1 3.423(2) .
K2 C2 3.360(2) .
K2 C13 2.9290(19) .
K2 C14 3.1534(19) .
K2 C17 3.393(2) .
K2 C37 3.0419(19) .
K2 C38 3.2193(19) .
K2 C41 3.519(2) .
K3 O4 2.729(2) .
K3 O5 2.7521(18) .
K3 C13 3.445(2) .
K3 C14 3.0032(19) .
K3 C15 3.3863(19) .
K3 C25 3.2785(19) .
K3 C26 3.2670(19) .
K3 C37 3.497(2) .
K3 C38 3.0187(19) .
K3 C39 3.3825(19) .
K3 C47 3.517(2) 2_667
K1 O1A 2.802(14) .
K1 O1B 2.741(4) .
K1 O2A 2.631(12) .
K1 O2B 2.574(3) .
K1 O3 2.6821(18) .
K1 C1 3.1180(17) .
K1 C5 3.4316(17) .
K1 C26 2.9610(17) .
K1 C27 3.1093(17) .
K1 C36 3.4980(19) .
K1 C37 3.2435(18) .
K1 C38 3.1965(17) .
O1A C49A 1.406(8) .
O1A C52A 1.419(8) .
O1B C49B 1.407(5) .
O1B C52B 1.421(4) .
O2A C57A 1.419(8) .
O2A C60A 1.420(8) .
O2B C57B 1.421(4) .
O2B C60B 1.448(5) .
O3 C53 1.415(3) .
O3 C56 1.424(3) .
O4 C65 1.419(3) .
O4 C68A 1.421(5) .
O4 C68B 1.436(10) .
O5 C61 1.426(3) .
O5 C64 1.430(3) .
O6 C69 1.428(13) .
O6 C72 1.453(8) .
C1 C2 1.429(2) .
C1 C5 1.478(2) .
C1 C37 1.438(2) .
C2 C3 1.485(2) .
C2 C13 1.432(2) .
C3 C4 1.414(2) .
C3 C12 1.388(2) .
C4 C5 1.414(2) .
C4 C9 1.400(2) .
C5 C6 1.387(2) .
C6 H6 0.9500 .
C6 C7 1.416(3) .
C7 H7 0.9500 .
C7 C8 1.377(3) .
C8 H8 0.9500 .
C8 C9 1.418(3) .
C9 C10 1.428(3) .
C10 H10 0.9500 .
C10 C11 1.377(3) .
C11 H11 0.9500 .
C11 C12 1.410(3) .
C12 H12 0.9500 .
C13 C14 1.427(2) .
C13 C17 1.481(2) .
C14 C15 1.479(2) .
C14 C25 1.437(2) .
C15 C16 1.414(2) .
C15 C24 1.390(2) .
C16 C17 1.417(3) .
C16 C21 1.400(2) .
C17 C18 1.389(2) .
C18 H18 0.9500 .
C18 C19 1.416(3) .
C19 H19 0.9500 .
C19 C20 1.373(3) .
C20 H20 0.9500 .
C20 C21 1.427(3) .
C21 C22 1.423(3) .
C22 H22 0.9500 .
C22 C23 1.376(3) .
C23 H23 0.9500 .
C23 C24 1.419(3) .
C24 H24 0.9500 .
C25 C26 1.432(2) .
C25 C29 1.474(2) .
C26 C27 1.476(2) .
C26 C38 1.437(2) .
C27 C28 1.416(2) .
C27 C36 1.393(2) .
C28 C29 1.420(2) .
C28 C33 1.400(2) .
C29 C30 1.392(2) .
C30 H30 0.9500 .
C30 C31 1.418(3) .
C31 H31 0.9500 .
C31 C32 1.381(3) .
C32 H32 0.9500 .
C32 C33 1.422(3) .
C33 C34 1.421(3) .
C34 H34 0.9500 .
C34 C35 1.375(3) .
C35 H35 0.9500 .
C35 C36 1.416(3) .
C36 H36 0.9500 .
C37 C38 1.429(2) .
C37 C41 1.483(2) .
C38 C39 1.475(2) .
C39 C40 1.413(2) .
C39 C48 1.389(2) .
C40 C41 1.419(2) .
C40 C45 1.402(2) .
C41 C42 1.386(2) .
C42 H42 0.9500 .
C42 C43 1.416(3) .
C43 H43 0.9500 .
C43 C44 1.379(3) .
C44 H44 0.9500 .
C44 C45 1.421(3) .
C45 C46 1.428(3) .
C46 H46 0.9500 .
C46 C47 1.377(3) .
C47 K3 3.517(2) 2_667
C47 H47 0.9500 .
C47 C48 1.421(3) .
C48 H48 0.9500 .
C49A H49A 0.9900 .
C49A H49B 0.9900 .
C49A C50A 1.488(8) .
C49B H49C 0.9900 .
C49B H49D 0.9900 .
C49B C50B 1.504(5) .
C50A H50A 0.9900 .
C50A H50B 0.9900 .
C50A C51A 1.508(9) .
C50B H50C 0.9900 .
C50B H50D 0.9900 .
C50B C51B 1.511(5) .
C51A H51A 0.9900 .
C51A H51B 0.9900 .
C51A C52A 1.475(8) .
C51B H51C 0.9900 .
C51B H51D 0.9900 .
C51B C52B 1.470(5) .
C52A H52A 0.9900 .
C52A H52B 0.9900 .
C52B H52C 0.9900 .
C52B H52D 0.9900 .
C53 H53A 0.9900 .
C53 H53B 0.9900 .
C53 C54 1.509(3) .
C54 H54A 0.9900 .
C54 H54B 0.9900 .
C54 C55 1.520(4) .
C55 H55A 0.9900 .
C55 H55B 0.9900 .
C55 C56 1.506(4) .
C56 H56A 0.9900 .
C56 H56B 0.9900 .
C57A H57A 0.9900 .
C57A H57B 0.9900 .
C57A C58A 1.413(8) .
C57B H57C 0.9900 .
C57B H57D 0.9900 .
C57B C58B 1.473(4) .
C58A H58A 0.9900 .
C58A H58B 0.9900 .
C58A C59A 1.520(10) .
C58B H58C 0.9900 .
C58B H58D 0.9900 .
C58B C59B 1.514(6) .
C59A H59A 0.9900 .
C59A H59B 0.9900 .
C59A C60A 1.470(8) .
C59B H59C 0.9900 .
C59B H59D 0.9900 .
C59B C60B 1.484(5) .
C60A H60A 0.9900 .
C60A H60B 0.9900 .
C60B H60C 0.9900 .
C60B H60D 0.9900 .
C61 H61A 0.9900 .
C61 H61B 0.9900 .
C61 C62 1.520(4) .
C62 H62A 0.9900 .
C62 H62B 0.9900 .
C62 C63 1.494(4) .
C63 H63A 0.9900 .
C63 H63B 0.9900 .
C63 C64 1.508(3) .
C64 H64A 0.9900 .
C64 H64B 0.9900 .
C65 H65A 0.9900 .
C65 H65B 0.9900 .
C65 C66 1.517(3) .
C66 H66A 0.9900 .
C66 H66B 0.9900 .
C66 H66C 0.9900 .
C66 H66D 0.9900 .
C66 C67A 1.522(4) .
C66 C67B 1.515(10) .
C67A H67A 0.9900 .
C67A H67B 0.9900 .
C67A C68A 1.509(5) .
C67B H67C 0.9900 .
C67B H67D 0.9900 .
C67B C68B 1.512(11) .
C68A H68A 0.9900 .
C68A H68B 0.9900 .
C68B H68C 0.9900 .
C68B H68D 0.9900 .
C69 H69A 0.9900 .
C69 H69B 0.9900 .
C69 C70 1.464(14) .
C70 H70A 0.9900 .
C70 H70B 0.9900 .
C70 C71 1.493(14) .
C71 H71A 0.9900 .
C71 H71B 0.9900 .
C71 C72 1.515(15) .
C72 H72A 0.9900 .
C72 H72B 0.9900 .

loop_
_geom_torsion_atom_site_label_1
_geom_torsion_atom_site_label_2
_geom_torsion_atom_site_label_3
_geom_torsion_atom_site_label_4
_geom_torsion
_geom_torsion_site_symmetry_1
_geom_torsion_site_symmetry_4
K2 O4 C65 C66 153.6(3) . .
K2 O4 C68A C67A 168.3(3) . .
K2 O5 C61 C62 -128.5(2) . .
K2 O5 C64 C63 113.8(2) . .
K2 O6 C69 C70 147.2(7) . .
K2 O6 C72 C71 -146.2(9) . .
K2 C1 C2 C3 141.56(12) . .
K2 C1 C2 C13 -37.32(17) . .
K2 C1 C5 K1 166.62(19) . .
K2 C1 C5 C4 -88.5(2) . .
K2 C1 C5 C6 97.1(3) . .
K2 C1 C37 K1 136.78(5) . .
K2 C1 C37 C38 84.15(17) . .
K2 C1 C37 C41 -98.76(16) . .
K2 C2 C3 C4 98.40(19) . .
K2 C2 C3 C12 -86.8(3) . .
K2 C2 C13 C14 -87.71(17) . .
K2 C2 C13 C17 98.77(16) . .
K2 C13 C14 C15 93.41(12) . .
K2 C13 C14 C25 -91.73(17) . .
K2 C13 C17 C16 -87.37(13) . .
K2 C13 C17 C18 88.5(2) . .
K2 C14 C15 C16 70.69(13) . .
K2 C14 C15 C24 -104.8(2) . .
K2 C14 C25 K1 -90.63(9) . .
K2 C14 C25 C26 -25.0(2) . .
K2 C14 C25 C29 154.60(13) . .
K2 C17 C18 C19 -113.84(16) . .
K2 C37 C38 K1 139.70(5) . .
K2 C37 C38 C26 90.70(17) . .
K2 C37 C38 C39 -94.12(12) . .
K2 C37 C41 C40 85.15(12) . .
K2 C37 C41 C42 -90.4(2) . .
K2 C38 C39 C40 -71.95(13) . .
K2 C38 C39 C48 104.2(2) . .
K2 C41 C42 C43 109.03(16) . .
K3 O4 C65 C66 170.36(14) . .
K3 O4 C68B C67B -153.4(14) . .
K3 O5 C61 C62 -163.9(2) . .
K3 O5 C64 C63 152.33(17) . .
K3 C13 C14 C15 93.51(12) . .
K3 C13 C14 C25 -91.63(17) . .
K3 C13 C17 C16 -62.86(13) . .
K3 C13 C17 C18 113.0(2) . .
K3 C14 C15 C16 97.35(12) . .
K3 C14 C15 C24 -78.2(2) . .
K3 C14 C25 K1 -112.32(7) . .
K3 C14 C25 C26 -46.72(18) . .
K3 C14 C25 C29 132.91(15) . .
K3 C15 C16 C17 63.60(14) . .
K3 C15 C16 C21 -115.29(16) . .
K3 C15 C24 C23 116.30(15) . .
K3 C25 C26 K1 -139.33(6) . .
K3 C25 C26 C27 136.27(12) . .
K3 C25 C26 C38 -46.08(17) . .
K3 C25 C29 C28 -90.16(18) . .
K3 C25 C29 C30 95.7(2) . .
K3 C26 C27 K1 -170.54(15) . .
K3 C26 C27 C28 92.00(18) . .
K3 C26 C27 C36 -95.2(2) . .
K3 C26 C38 K1 -149.80(5) . .
K3 C26 C38 C37 -96.48(17) . .
K3 C26 C38 C39 89.00(15) . .
K3 C37 C38 K1 140.46(6) . .
K3 C37 C38 C26 91.46(17) . .
K3 C37 C38 C39 -93.36(12) . .
K3 C37 C41 C40 60.64(13) . .
K3 C37 C41 C42 -114.9(2) . .
K3 C38 C39 C40 -97.83(12) . .
K3 C38 C39 C48 78.4(2) . .
K3 C39 C40 C41 -66.08(14) . .
K3 C39 C40 C45 112.32(16) . .
K3 C39 C48 C47 -116.00(16) . .
K3 C47 C48 C39 142.19(16) 2_667 .
K1 O1A C49A C50A 150.9(13) . .
K1 O1A C52A C51A -178.4(10) . .
K1 O1B C49B C50B -165.7(4) . .
K1 O1B C52B C51B -172.0(3) . .
K1 O2A C57A C58A 143.4(9) . .
K1 O2A C60A C59A -150(2) . .
K1 O2B C57B C58B 169.5(3) . .
K1 O2B C60B C59B -157.0(4) . .
K1 O3 C53 C54 -132.37(16) . .
K1 O3 C56 C55 139.83(17) . .
K1 C1 C2 K2 123.28(6) . .
K1 C1 C2 C3 -95.16(12) . .
K1 C1 C2 C13 85.96(18) . .
K1 C1 C5 C4 104.88(12) . .
K1 C1 C5 C6 -69.5(2) . .
K1 C1 C37 K2 -136.78(5) . .
K1 C1 C37 K3 -117.12(6) . .
K1 C1 C37 C38 -52.63(17) . .
K1 C1 C37 C41 124.45(15) . .
K1 C5 C6 C7 116.30(17) . .
K1 C25 C26 K3 139.33(6) . .
K1 C25 C26 C27 -84.40(12) . .
K1 C25 C26 C38 93.25(18) . .
K1 C25 C29 C28 55.47(13) . .
K1 C25 C29 C30 -118.7(2) . .
K1 C26 C27 C28 -97.46(12) . .
K1 C26 C27 C36 75.3(2) . .
K1 C26 C38 K2 127.85(6) . .
K1 C26 C38 K3 149.80(5) . .
K1 C26 C38 C37 53.32(17) . .
K1 C26 C38 C39 -121.20(15) . .
K1 C27 C28 C29 -74.18(14) . .
K1 C27 C28 C33 102.45(17) . .
K1 C27 C36 C35 -108.40(16) . .
K1 C37 C38 K2 -139.70(5) . .
K1 C37 C38 K3 -140.46(6) . .
K1 C37 C38 C26 -49.00(17) . .
K1 C37 C38 C39 126.18(12) . .
K1 C37 C41 K2 -170.29(14) . .
K1 C37 C41 C40 -85.14(16) . .
K1 C37 C41 C42 99.3(2) . .
K1 C38 C39 K3 -172.49(14) . .
K1 C38 C39 C40 89.68(16) . .
K1 C38 C39 C48 -94.1(2) . .
K1 C57B C58B C59B 6.3(7) . .
O1A C49A C50A C51A 18(2) . .
O1B C49B C50B C51B -24.4(6) . .
O2A C57A C58A C59A 11(2) . .
O2B C57B C58B C59B -5.0(6) . .
O3 C53 C54 C55 -29.2(3) . .
O4 C65 C66 C67A 25.6(3) . .
O4 C65 C66 C67B -0.7(15) . .
O5 C61 C62 C63 -6.3(4) . .
O6 C69 C70 C71 16.5(19) . .
C1 C2 C3 C4 1.83(18) . .
C1 C2 C3 C12 176.60(19) . .
C1 C2 C13 K2 43.44(19) . .
C1 C2 C13 K3 22.8(2) . .
C1 C2 C13 C14 -44.3(3) . .
C1 C2 C13 C17 142.21(18) . .
C1 C5 C6 C7 174.85(19) . .
C1 C37 C38 K2 -88.28(17) . .
C1 C37 C38 K3 -89.04(18) . .
C1 C37 C38 K1 51.42(17) . .
C1 C37 C38 C26 2.4(3) . .
C1 C37 C38 C39 177.60(16) . .
C1 C37 C41 K2 96.97(16) . .
C1 C37 C41 C40 -177.88(15) . .
C1 C37 C41 C42 6.6(3) . .
C2 C1 C5 K1 -103.99(12) . .
C2 C1 C5 C4 0.88(18) . .
C2 C1 C5 C6 -173.49(19) . .
C2 C1 C37 K2 -35.85(19) . .
C2 C1 C37 K3 -16.2(2) . .
C2 C1 C37 K1 100.93(18) . .
C2 C1 C37 C38 48.3(3) . .
C2 C1 C37 C41 -134.62(18) . .
C2 C3 C4 C5 -1.30(19) . .
C2 C3 C4 C9 175.78(16) . .
C2 C3 C12 C11 -176.68(18) . .
C2 C13 C14 K2 92.04(17) . .
C2 C13 C14 K3 91.94(17) . .
C2 C13 C14 C15 -174.55(16) . .
C2 C13 C14 C25 0.3(3) . .
C2 C13 C17 K2 -98.56(16) . .
C2 C13 C17 C16 174.07(15) . .
C2 C13 C17 C18 -10.1(3) . .
C3 C2 C13 K2 -135.29(14) . .
C3 C2 C13 K3 -155.92(12) . .
C3 C2 C13 C14 137.00(18) . .
C3 C2 C13 C17 -36.5(2) . .
C3 C4 C5 K1 69.75(15) . .
C3 C4 C5 C1 0.29(19) . .
C3 C4 C5 C6 175.81(15) . .
C3 C4 C9 C8 -175.73(17) . .
C3 C4 C9 C10 2.5(3) . .
C4 C3 C12 C11 -2.3(2) . .
C4 C5 C6 C7 0.9(3) . .
C4 C9 C10 C11 -2.4(3) . .
C5 C1 C2 K2 -143.21(12) . .
C5 C1 C2 C3 -1.65(18) . .
C5 C1 C2 C13 179.47(16) . .
C5 C1 C37 K2 139.33(14) . .
C5 C1 C37 K3 158.99(12) . .
C5 C1 C37 K1 -83.89(14) . .
C5 C1 C37 C38 -136.52(18) . .
C5 C1 C37 C41 40.6(2) . .
C5 C4 C9 C8 0.9(3) . .
C5 C4 C9 C10 179.13(16) . .
C5 C6 C7 C8 -0.3(3) . .
C6 C7 C8 C9 -0.1(3) . .
C7 C8 C9 C4 -0.2(3) . .
C7 C8 C9 C10 -178.19(19) . .
C8 C9 C10 C11 175.57(19) . .
C9 C4 C5 K1 -107.34(16) . .
C9 C4 C5 C1 -176.81(16) . .
C9 C4 C5 C6 -1.3(3) . .
C9 C10 C11 C12 0.1(3) . .
C10 C11 C12 C3 2.4(3) . .
C12 C3 C4 C5 -177.20(15) . .
C12 C3 C4 C9 -0.1(3) . .
C13 C2 C3 C4 -179.19(15) . .
C13 C2 C3 C12 -4.4(3) . .
C13 C14 C15 K3 -96.27(12) . .
C13 C14 C15 C16 1.08(18) . .
C13 C14 C15 C24 -174.45(19) . .
C13 C14 C25 K3 95.25(18) . .
C13 C14 C25 K1 -17.1(2) . .
C13 C14 C25 C26 48.5(3) . .
C13 C14 C25 C29 -131.84(19) . .
C13 C17 C18 C19 179.63(19) . .
C14 C13 C17 K2 86.71(12) . .
C14 C13 C17 C16 -0.66(18) . .
C14 C13 C17 C18 175.20(19) . .
C14 C15 C16 C17 -1.53(19) . .
C14 C15 C16 C21 179.58(16) . .
C14 C15 C24 C23 178.64(18) . .
C14 C25 C26 K3 43.17(17) . .
C14 C25 C26 K1 -96.16(18) . .
C14 C25 C26 C27 179.43(17) . .
C14 C25 C26 C38 -2.9(3) . .
C14 C25 C29 C28 179.88(15) . .
C14 C25 C29 C30 5.7(3) . .
C15 C14 C25 K3 -90.57(15) . .
C15 C14 C25 K1 157.11(12) . .
C15 C14 C25 C26 -137.29(18) . .
C15 C14 C25 C29 42.3(2) . .
C15 C16 C17 K2 -58.49(14) . .
C15 C16 C17 C13 1.37(19) . .
C15 C16 C17 C18 -175.37(15) . .
C15 C16 C21 C20 179.52(17) . .
C15 C16 C21 C22 1.3(3) . .
C16 C15 C24 C23 3.4(2) . .
C16 C17 C18 C19 -4.8(3) . .
C16 C21 C22 C23 1.8(3) . .
C17 C13 C14 K2 -93.66(12) . .
C17 C13 C14 K3 -93.76(12) . .
C17 C13 C14 C15 -0.25(18) . .
C17 C13 C14 C25 174.61(16) . .
C17 C16 C21 C20 0.8(3) . .
C17 C16 C21 C22 -177.43(17) . .
C17 C18 C19 C20 2.0(3) . .
C18 C19 C20 C21 2.5(3) . .
C19 C20 C21 C16 -3.8(3) . .
C19 C20 C21 C22 174.23(19) . .
C20 C21 C22 C23 -176.20(19) . .
C21 C16 C17 K2 120.40(16) . .
C21 C16 C17 C13 -179.74(16) . .
C21 C16 C17 C18 3.5(3) . .
C21 C22 C23 C24 -2.2(3) . .
C22 C23 C24 C15 -0.6(3) . .
C24 C15 C16 C17 174.93(15) . .
C24 C15 C16 C21 -4.0(3) . .
C25 C14 C15 K3 88.43(15) . .
C25 C14 C15 C16 -174.22(15) . .
C25 C14 C15 C24 10.2(3) . .
C25 C26 C27 K1 98.27(12) . .
C25 C26 C27 C28 0.81(19) . .
C25 C26 C27 C36 173.6(2) . .
C25 C26 C38 K2 27.8(2) . .
C25 C26 C38 K3 49.75(18) . .
C25 C26 C38 K1 -100.05(18) . .
C25 C26 C38 C37 -46.7(3) . .
C25 C26 C38 C39 138.75(18) . .
C25 C29 C30 C31 175.06(18) . .
C26 C25 C29 C28 -0.42(18) . .
C26 C25 C29 C30 -174.56(19) . .
C26 C27 C28 C29 -1.09(19) . .
C26 C27 C28 C33 175.54(16) . .
C26 C27 C36 K1 -66.0(2) . .
C26 C27 C36 C35 -174.42(19) . .
C26 C38 C39 K3 -86.66(15) . .
C26 C38 C39 C40 175.50(15) . .
C26 C38 C39 C48 -8.3(3) . .
C27 C26 C38 K2 -154.84(13) . .
C27 C26 C38 K3 -132.90(15) . .
C27 C26 C38 K1 77.30(15) . .
C27 C26 C38 C37 130.62(19) . .
C27 C26 C38 C39 -43.9(2) . .
C27 C28 C29 C25 0.95(19) . .
C27 C28 C29 C30 176.31(15) . .
C27 C28 C33 C32 -176.81(17) . .
C27 C28 C33 C34 1.0(3) . .
C28 C27 C36 K1 106.24(16) . .
C28 C27 C36 C35 -2.2(3) . .
C28 C29 C30 C31 1.4(2) . .
C28 C33 C34 C35 -2.3(3) . .
C29 C25 C26 K3 -136.51(12) . .
C29 C25 C26 K1 84.16(12) . .
C29 C25 C26 C27 -0.24(18) . .
C29 C25 C26 C38 177.42(17) . .
C29 C28 C33 C32 -0.7(3) . .
C29 C28 C33 C34 177.18(17) . .
C29 C30 C31 C32 -1.5(3) . .
C30 C31 C32 C33 0.4(3) . .
C31 C32 C33 C28 0.6(3) . .
C31 C32 C33 C34 -176.98(19) . .
C32 C33 C34 C35 175.29(19) . .
C33 C28 C29 C25 -175.69(16) . .
C33 C28 C29 C30 -0.3(3) . .
C33 C34 C35 C36 1.4(3) . .
C34 C35 C36 K1 -71.4(2) . .
C34 C35 C36 C27 1.0(3) . .
C36 C27 C28 C29 -175.43(16) . .
C36 C27 C28 C33 1.2(3) . .
C37 C1 C2 K2 32.51(17) . .
C37 C1 C2 C3 174.07(16) . .
C37 C1 C2 C13 -4.8(3) . .
C37 C1 C5 K1 79.86(14) . .
C37 C1 C5 C4 -175.26(15) . .
C37 C1 C5 C6 10.4(3) . .
C37 C38 C39 K3 97.82(13) . .
C37 C38 C39 C40 -0.01(18) . .
C37 C38 C39 C48 176.17(19) . .
C37 C41 C42 C43 176.81(18) . .
C38 C26 C27 K1 -79.60(15) . .
C38 C26 C27 C28 -177.06(15) . .
C38 C26 C27 C36 -4.3(3) . .
C38 C37 C41 K2 -85.39(12) . .
C38 C37 C41 C40 -0.24(18) . .
C38 C37 C41 C42 -175.80(19) . .
C38 C39 C40 C41 -0.14(19) . .
C38 C39 C40 C45 178.25(16) . .
C38 C39 C48 C47 -178.91(18) . .
C39 C40 C41 K2 59.50(13) . .
C39 C40 C41 C37 0.24(19) . .
C39 C40 C41 C42 176.76(15) . .
C39 C40 C45 C44 -177.48(16) . .
C39 C40 C45 C46 1.2(3) . .
C40 C39 C48 C47 -3.0(3) . .
C40 C41 C42 C43 1.6(3) . .
C40 C45 C46 C47 -1.9(3) . .
C41 C37 C38 K2 94.27(12) . .
C41 C37 C38 K3 93.51(12) . .
C41 C37 C38 K1 -126.03(12) . .
C41 C37 C38 C26 -175.03(16) . .
C41 C37 C38 C39 0.16(18) . .
C41 C40 C45 C44 0.7(3) . .
C41 C40 C45 C46 179.34(16) . .
C41 C42 C43 C44 -0.7(3) . .
C42 C43 C44 C45 -0.2(3) . .
C43 C44 C45 C40 0.3(3) . .
C43 C44 C45 C46 -178.21(18) . .
C44 C45 C46 C47 176.61(19) . .
C45 C40 C41 K2 -118.90(16) . .
C45 C40 C41 C37 -178.16(16) . .
C45 C40 C41 C42 -1.6(3) . .
C45 C46 C47 K3 -113.36(19) . 2_667
C45 C46 C47 C48 0.1(3) . .
C46 C47 C48 C39 2.4(3) . .
C48 C39 C40 C41 -177.10(15) . .
C48 C39 C40 C45 1.3(3) . .
C49A O1A C52A C51A -28(2) . .
C49A C50A C51A C52A -32.5(18) . .
C49B O1B C52B C51B 17.7(6) . .
C49B C50B C51B C52B 34.2(6) . .
C50A C51A C52A O1A 38.0(18) . .
C50B C51B C52B O1B -32.4(6) . .
C52A O1A C49A C50A 5(2) . .
C52B O1B C49B C50B 4.8(6) . .
C53 O3 C56 C55 -23.7(3) . .
C53 C54 C55 C56 14.8(3) . .
C54 C55 C56 O3 4.3(3) . .
C56 O3 C53 C54 33.5(2) . .
C57A O2A C60A C59A 5(3) . .
C57A C58A C59A C60A -7(3) . .
C57B O2B C60B C59B 24.9(6) . .
C57B C58B C59B C60B 19.3(7) . .
C58A C59A C60A O2A 1(3) . .
C58B C59B C60B O2B -26.1(7) . .
C60A O2A C57A C58A -10.5(18) . .
C60B O2B C57B K1 178.2(6) . .
C60B O2B C57B C58B -12.2(5) . .
C61 O5 C64 C63 -37.9(3) . .
C61 C62 C63 C64 -15.9(4) . .
C62 C63 C64 O5 32.9(3) . .
C64 O5 C61 C62 27.5(3) . .
C65 O4 C68A C67A -24.4(4) . .
C65 O4 C68B C67B 52(3) . .
C65 C66 C67A C68A -38.8(4) . .
C65 C66 C67B C68B 29(3) . .
C66 C67A C68A O4 39.3(4) . .
C66 C67B C68B O4 -50(3) . .
C68A O4 C65 C66 -1.1(3) . .
C68B O4 C65 C66 -29.5(14) . .
C69 O6 C72 C71 33.7(8) . .
C69 C70 C71 C72 5(2) . .
C70 C71 C72 O6 -24.0(16) . .
C72 O6 C69 C70 -32.7(12) . .
